data_4129613
loop_
_publ_author_name
'Zhang, Long'
'Lin, Yue-Jian'
'Li, Zhen-Hua'
'Jin, Guo-Xin'

_publ_section_title
;
 Rational Design of Polynuclear Organometallic Assemblies from a Simple
 Heteromultifunctional Ligand.
;
_journal_issue 42
_journal_name_full 'Journal of the American Chemical Society'
_journal_page_first 13670
_journal_page_last 13678
_journal_paper_doi 10.1021/jacs.5b08826
_journal_volume 137
_journal_year 2015
_chemical_formula_sum 'C150 H202 F24 N16 O45 Rh8 S8'
_chemical_formula_weight 4485.04
_space_group_IT_number 2
_space_group_name_Hall '-P 1'
_space_group_name_H-M_alt 'P -1'
_symmetry_cell_setting triclinic
_symmetry_space_group_name_H-M 'P -1'
_atom_sites_solution_hydrogens geom
_atom_sites_solution_primary direct
_atom_sites_solution_secondary difmap
_audit_creation_method SHELXL-97
_cell_angle_alpha 81.648(3)
_cell_angle_beta 83.117(3)
_cell_angle_gamma 67.148(2)
_cell_formula_units_Z 2
_cell_length_a 17.305(3)
_cell_length_b 22.004(4)
_cell_length_c 26.541(4)
_cell_measurement_reflns_used 9874
_cell_measurement_temperature 173(2)
_cell_measurement_theta_max 27.22
_cell_measurement_theta_min 2.20
_cell_volume 9192(3)
_computing_cell_refinement 'Bruker SAINT'
_computing_data_collection 'Bruker APEX2'
_computing_data_reduction 'Bruker SAINT'
_computing_molecular_graphics 'Bruker SHELXTL'
_computing_publication_material 'Bruker SHELXTL'
_computing_structure_refinement 'SHELXL-97 (Sheldrick, 1997)'
_computing_structure_solution 'SHELXS-97 (Sheldrick, 1990)'
_diffrn_ambient_temperature 173(2)
_diffrn_measured_fraction_theta_full 0.987
_diffrn_measured_fraction_theta_max 0.987
_diffrn_measurement_device_type 'Bruker APEX-II CCD'
_diffrn_measurement_method '\f and \w scans'
_diffrn_radiation_monochromator graphite
_diffrn_radiation_source 'fine-focus sealed tube'
_diffrn_radiation_type MoK\a
_diffrn_radiation_wavelength 0.71073
_diffrn_reflns_av_R_equivalents 0.0381
_diffrn_reflns_av_sigmaI/netI 0.0787
_diffrn_reflns_limit_h_max 21
_diffrn_reflns_limit_h_min -21
_diffrn_reflns_limit_k_max 27
_diffrn_reflns_limit_k_min -27
_diffrn_reflns_limit_l_max 32
_diffrn_reflns_limit_l_min -30
_diffrn_reflns_number 58934
_diffrn_reflns_theta_full 26.00
_diffrn_reflns_theta_max 26.00
_diffrn_reflns_theta_min 0.78
_diffrn_standards_decay_% 5.40
_exptl_absorpt_coefficient_mu 0.893
_exptl_absorpt_correction_T_max 0.9484
_exptl_absorpt_correction_T_min 0.6031
_exptl_absorpt_correction_type multi-scan
_exptl_absorpt_process_details sadabs
_exptl_crystal_colour black
_exptl_crystal_density_diffrn 1.620
_exptl_crystal_density_method 'not measured'
_exptl_crystal_description sheet
_exptl_crystal_F_000 4556
_exptl_crystal_size_max 0.63
_exptl_crystal_size_mid 0.24
_exptl_crystal_size_min 0.06
_platon_squeeze_details
; 
 In asymmetric unit of this data, there were disordered 
 anion and solvents (one triflate anion, eight methanol and 
 two water molecules) which could not be restrained 
 properly. Therefore, SQUEEZE algorithm was used to omit 
 them. 
;
_refine_diff_density_max 1.952
_refine_diff_density_min -1.864
_refine_diff_density_rms 0.242
_refine_ls_extinction_method none
_refine_ls_goodness_of_fit_ref 1.076
_refine_ls_hydrogen_treatment constr
_refine_ls_matrix_type full
_refine_ls_number_parameters 2061
_refine_ls_number_reflns 35650
_refine_ls_number_restraints 206
_refine_ls_restrained_S_all 1.085
_refine_ls_R_factor_all 0.1136
_refine_ls_R_factor_gt 0.0865
_refine_ls_shift/su_max 0.004
_refine_ls_shift/su_mean 0.000
_refine_ls_structure_factor_coef Fsqd
_refine_ls_weighting_details 'calc w=1/[\s^2^(Fo^2^)+(0.1877P)^2^+12.5960P] where P=(Fo^2^+2Fc^2^)/3'
_refine_ls_weighting_scheme calc
_refine_ls_wR_factor_gt 0.2575
_refine_ls_wR_factor_ref 0.2796
_reflns_number_gt 25527
_reflns_number_total 35650
_reflns_threshold_expression >2sigma(I)
_cod_data_source_file ja5b08826_si_002.cif
_cod_data_source_block OTf@3b-D2
_cod_depositor_comments
;
The following automatic conversions were performed:

data item '_symmetry_cell_setting' value 'Triclinic' was changed to
'triclinic' in accordance with the
/home/saulius/struct/COD-crude-data/automatic-downloads/DataCite-retrospective/ACS/depositions/lib/dictionaries/cif_core.dic
dictionary named 'cif_core.dic' version 2.4.2 last updated on
2011-04-26.

Automatic conversion script
Id: cif_fix_values 6909 2019-04-08 15:41:33Z antanas 
;
_cod_original_sg_symbol_H-M P-1
_cod_database_code 4129613

loop_
_symmetry_equiv_pos_as_xyz
'x, y, z'
'-x, -y, -z'

loop_
_atom_site_label
_atom_site_type_symbol
_atom_site_fract_x
_atom_site_fract_y
_atom_site_fract_z
_atom_site_U_iso_or_equiv
_atom_site_adp_type
_atom_site_occupancy
_atom_site_symmetry_multiplicity
_atom_site_calc_flag
_atom_site_refinement_flags
Rh1 Rh 0.60550(4) -0.19314(3) 0.89877(2) 0.01826(15) Uani 1 1 d .
Rh2 Rh 0.74522(4) -0.24273(3) 0.72899(2) 0.02290(16) Uani 1 1 d .
Rh3 Rh 0.30181(4) -0.26718(3) 0.79509(2) 0.02045(16) Uani 1 1 d .
Rh4 Rh 0.14464(4) -0.18952(3) 0.95394(2) 0.02119(16) Uani 1 1 d .
Rh5 Rh 0.41320(5) 0.35732(3) 0.78119(3) 0.02843(18) Uani 1 1 d .
Rh6 Rh 0.37601(4) 0.30156(3) 0.61548(3) 0.02394(16) Uani 1 1 d .
Rh7 Rh -0.02945(4) 0.23731(3) 0.58446(2) 0.02433(17) Uani 1 1 d .
Rh8 Rh -0.01151(4) 0.32276(3) 0.74115(2) 0.02031(16) Uani 1 1 d .
N1 N 0.5065(4) -0.2101(3) 0.8700(2) 0.0189(14) Uani 1 1 d .
N2 N 0.3950(5) -0.2413(3) 0.8210(3) 0.0222(14) Uani 1 1 d .
N3 N 0.6499(4) -0.2133(3) 0.8243(2) 0.0182(13) Uani 1 1 d .
N4 N 0.2465(4) -0.2302(3) 0.8630(3) 0.0217(14) Uani 1 1 d .
N5 N 0.2613(4) 0.3000(3) 0.6522(3) 0.0214(14) Uani 1 1 d .
N6 N 0.1124(4) 0.3118(3) 0.7098(3) 0.0218(14) Uani 1 1 d .
N7 N 0.3808(5) 0.3214(3) 0.6890(3) 0.0256(15) Uani 1 1 d .
N8 N -0.0043(4) 0.2855(3) 0.6734(2) 0.0204(14) Uani 1 1 d .
N9 N 0.5559(5) -0.0904(3) 0.8714(3) 0.0229(15) Uani 1 1 d .
N10 N 0.4459(5) 0.2548(3) 0.8060(3) 0.0321(17) Uani 1 1 d .
N11 N 0.6765(6) -0.1402(4) 0.7059(3) 0.0349(18) Uani 1 1 d .
N12 N 0.4391(4) 0.1998(3) 0.6396(3) 0.0238(15) Uani 1 1 d .
N13 N 0.2456(5) -0.1705(3) 0.7578(3) 0.0251(15) Uani 1 1 d .
N14 N 0.0359(5) 0.1411(3) 0.6238(3) 0.0274(16) Uani 1 1 d .
N15 N 0.1168(5) -0.0935(3) 0.9126(3) 0.0293(16) Uani 1 1 d .
N16 N 0.0340(4) 0.2229(3) 0.7749(3) 0.0236(15) Uani 1 1 d .
O1 O 0.6266(4) -0.2463(3) 0.7509(2) 0.0237(12) Uani 1 1 d .
O2 O 0.7247(3) -0.2130(3) 0.8022(2) 0.0223(12) Uani 1 1 d .
O3 O 0.2701(3) -0.1991(3) 0.9381(2) 0.0205(11) Uani 1 1 d .
O4 O 0.1685(4) -0.2234(3) 0.8822(2) 0.0250(12) Uani 1 1 d .
O5 O 0.3015(4) 0.3509(3) 0.7649(2) 0.0259(13) Uani 1 1 d .
O6 O 0.4458(4) 0.3286(3) 0.7065(2) 0.0276(13) Uani 1 1 d .
O7 O 0.0746(4) 0.2571(3) 0.5973(2) 0.0242(12) Uani 1 1 d .
O8 O -0.0654(4) 0.2693(3) 0.6577(2) 0.0255(13) Uani 1 1 d .
O9 O 0.2229(8) 0.9899(8) 0.0088(5) 0.131(5) Uani 1 1 d U
O10 O 0.3530(12) 0.9957(9) 0.0023(6) 0.145(6) Uani 1 1 d U
O11 O 0.3424(8) 0.8998(5) -0.0163(4) 0.093(4) Uani 1 1 d U
O12 O 0.6798(8) 0.4982(5) 0.9356(4) 0.085(3) Uani 1 1 d .
O13 O 0.5641(8) 0.5024(7) 0.8895(5) 0.109(4) Uani 1 1 d .
O14 O 0.6939(7) 0.4097(4) 0.8900(4) 0.072(3) Uani 1 1 d .
O15 O 0.8264(6) 0.7159(5) 0.1336(3) 0.067(2) Uani 1 1 d .
O16 O 0.8482(10) 0.7668(6) 0.0467(6) 0.122(5) Uani 1 1 d U
O17 O 0.7281(7) 0.7393(8) 0.0683(5) 0.137(6) Uani 1 1 d DU
O18 O 0.1557(7) 0.4853(5) 0.6828(4) 0.087(3) Uani 1 1 d .
O19 O 0.2001(10) 0.5686(8) 0.6957(6) 0.134(5) Uani 1 1 d U
O20 O 0.0697(8) 0.5670(5) 0.7364(4) 0.089(3) Uani 1 1 d U
O21 O 0.8699(11) 0.0635(12) 0.7682(8) 0.192(8) Uani 1 1 d U
O22 O 0.8163(15) 0.0799(11) 0.6828(7) 0.180(8) Uani 1 1 d U
O23 O 0.7330(12) 0.0642(11) 0.7579(6) 0.176(9) Uani 1 1 d .
O24 O 0.7202(10) 0.8362(7) 0.4578(6) 0.147(6) Uani 1 1 d DU
O25 O 0.674(2) 0.9522(9) 0.4480(10) 0.296(15) Uani 1 1 d DU
O26 O 0.7555(19) 0.8880(13) 0.5197(10) 0.290(14) Uani 1 1 d DU
O27 O 0.3356(9) 1.0220(8) 0.7191(7) 0.158(7) Uani 1 1 d DU
O28 O 0.4560(16) 0.9801(14) 0.7618(10) 0.217(10) Uani 1 1 d U
O29 O 0.4280(19) 0.8920(13) 0.7369(11) 0.238(11) Uani 1 1 d U
S1 S 0.3057(2) 0.95454(14) 0.01259(13) 0.0569(8) Uani 1 1 d .
S2 S 0.6526(2) 0.47675(16) 0.89410(14) 0.0632(9) Uani 1 1 d .
S3 S 0.8188(3) 0.72459(19) 0.08052(14) 0.0862(14) Uani 1 1 d D
S4 S 0.1309(2) 0.54954(19) 0.69498(15) 0.0664(9) Uani 1 1 d .
S5 S 0.7971(4) 0.0848(4) 0.7371(2) 0.121(2) Uani 1 1 d .
S6 S 0.7046(3) 0.8936(3) 0.4814(2) 0.0949(14) Uani 1 1 d D
S7 S 0.3911(5) 0.9641(5) 0.7486(4) 0.172(3) Uani 1 1 d DU
F1 F 0.4000(9) 0.8916(7) 0.0822(4) 0.146(5) Uani 1 1 d .
F2 F 0.2930(7) 0.9688(6) 0.1078(4) 0.113(4) Uani 1 1 d .
F3 F 0.2767(13) 0.8855(9) 0.0953(6) 0.186(8) Uani 1 1 d .
F4 F 0.6563(5) 0.5823(4) 0.8356(3) 0.072(2) Uani 1 1 d .
F5 F 0.7744(6) 0.4976(4) 0.8384(4) 0.094(3) Uani 1 1 d .
F6 F 0.6796(7) 0.4997(4) 0.7950(3) 0.098(3) Uani 1 1 d .
F7 F 0.9497(8) 0.6271(6) 0.0631(4) 0.125(4) Uani 1 1 d .
F8 F 0.8399(10) 0.6039(6) 0.0886(5) 0.142(5) Uani 1 1 d .
F9 F 0.8586(9) 0.6469(6) 0.0104(4) 0.133(5) Uani 1 1 d U
F10 F 0.0565(6) 0.6642(4) 0.6440(3) 0.091(3) Uani 1 1 d .
F11 F 0.1213(8) 0.5861(5) 0.5969(4) 0.123(4) Uani 1 1 d .
F12 F 0.0026(7) 0.5959(5) 0.6413(4) 0.102(3) Uani 1 1 d .
F13 F 0.7351(11) 0.1890(9) 0.7841(6) 0.168(6) Uani 1 1 d .
F14 F 0.6937(14) 0.1995(8) 0.7081(5) 0.180(8) Uani 1 1 d D
F15 F 0.8100(11) 0.1970(11) 0.7158(8) 0.222(10) Uani 1 1 d .
F16 F 0.6154(15) 0.8699(10) 0.5568(8) 0.220(8) Uani 1 1 d U
F17 F 0.5899(9) 0.9757(7) 0.5389(5) 0.149(5) Uani 1 1 d DU
F18 F 0.5504(11) 0.9224(9) 0.4927(6) 0.178(6) Uani 1 1 d U
F19 F 0.2486(13) 0.9601(14) 0.7886(9) 0.275(12) Uani 1 1 d DU
F20 F 0.3455(18) 0.9270(15) 0.8395(8) 0.310(14) Uani 1 1 d DU
F21 F 0.2830(17) 1.0309(13) 0.8139(11) 0.315(14) Uiso 1 1 d D
C1 C 0.5243(5) -0.2280(4) 0.8216(3) 0.0202(16) Uani 1 1 d .
C2 C 0.4673(6) -0.2431(4) 0.7984(3) 0.0254(18) Uani 1 1 d .
H2 H 0.4813 -0.2553 0.7646 0.030 Uiso 1 1 calc R
C3 C 0.3755(5) -0.2219(4) 0.8685(3) 0.0179(15) Uani 1 1 d .
C4 C 0.4304(5) -0.2052(4) 0.8923(3) 0.0223(17) Uani 1 1 d .
H4 H 0.4141 -0.1900 0.9251 0.027 Uiso 1 1 calc R
C5 C 0.6045(5) -0.2297(4) 0.7978(3) 0.0219(17) Uani 1 1 d .
C6 C 0.2937(5) -0.2163(4) 0.8922(3) 0.0177(15) Uani 1 1 d .
C7 C 0.2457(5) 0.3206(4) 0.6998(3) 0.0205(16) Uani 1 1 d .
C8 C 0.1705(5) 0.3258(4) 0.7277(3) 0.0224(17) Uani 1 1 d .
H8 H 0.1607 0.3399 0.7608 0.027 Uiso 1 1 calc R
C9 C 0.1276(5) 0.2925(4) 0.6614(3) 0.0236(17) Uani 1 1 d .
C10 C 0.2026(5) 0.2856(4) 0.6346(3) 0.0220(17) Uani 1 1 d .
H10 H 0.2131 0.2699 0.6020 0.026 Uiso 1 1 calc R
C11 C 0.3116(5) 0.3326(4) 0.7197(3) 0.0219(17) Uani 1 1 d .
C12 C 0.0622(5) 0.2769(4) 0.6429(3) 0.0215(17) Uani 1 1 d .
C13 C 0.4851(5) -0.0469(4) 0.8905(3) 0.0236(17) Uani 1 1 d .
H13 H 0.4500 -0.0636 0.9138 0.028 Uiso 1 1 calc R
C14 C 0.4601(6) 0.0180(4) 0.8794(3) 0.0272(18) Uani 1 1 d .
H14 H 0.4086 0.0464 0.8946 0.033 Uiso 1 1 calc R
C15 C 0.5105(5) 0.0454(4) 0.8445(3) 0.0235(17) Uani 1 1 d .
C16 C 0.5842(6) 0.0002(4) 0.8246(4) 0.033(2) Uani 1 1 d .
H16 H 0.6206 0.0156 0.8015 0.040 Uiso 1 1 calc R
C17 C 0.6056(6) -0.0665(4) 0.8375(3) 0.0257(18) Uani 1 1 d .
H17 H 0.6560 -0.0967 0.8226 0.031 Uiso 1 1 calc R
C18 C 0.3892(6) 0.2313(4) 0.8304(4) 0.032(2) Uani 1 1 d .
H18 H 0.3342 0.2622 0.8383 0.038 Uiso 1 1 calc R
C19 C 0.4066(6) 0.1636(4) 0.8448(4) 0.033(2) Uani 1 1 d .
H19 H 0.3647 0.1489 0.8622 0.039 Uiso 1 1 calc R
C20 C 0.4883(6) 0.1182(4) 0.8328(3) 0.0277(18) Uani 1 1 d .
C21 C 0.5464(6) 0.1432(4) 0.8082(4) 0.032(2) Uani 1 1 d .
H21 H 0.6025 0.1146 0.7998 0.039 Uiso 1 1 calc R
C22 C 0.5206(7) 0.2108(5) 0.7961(4) 0.045(3) Uani 1 1 d .
H22 H 0.5614 0.2270 0.7789 0.054 Uiso 1 1 calc R
C23 C 0.7061(6) -0.0933(5) 0.7105(4) 0.038(2) Uani 1 1 d .
H23 H 0.7587 -0.1065 0.7248 0.045 Uiso 1 1 calc R
C24 C 0.6649(7) -0.0288(5) 0.6959(4) 0.039(2) Uani 1 1 d .
H24 H 0.6896 0.0021 0.6990 0.047 Uiso 1 1 calc R
C25 C 0.5864(6) -0.0065(4) 0.6762(3) 0.032(2) Uani 1 1 d .
C26 C 0.5548(8) -0.0540(5) 0.6737(5) 0.059(4) Uani 1 1 d .
H26 H 0.4998 -0.0415 0.6629 0.071 Uiso 1 1 calc R
C27 C 0.6016(6) -0.1190(5) 0.6867(4) 0.043(2) Uani 1 1 d .
H27 H 0.5798 -0.1511 0.6818 0.051 Uiso 1 1 calc R
C28 C 0.4207(6) 0.1521(4) 0.6231(4) 0.032(2) Uani 1 1 d .
H28 H 0.3733 0.1650 0.6035 0.039 Uiso 1 1 calc R
C29 C 0.4674(6) 0.0859(4) 0.6335(4) 0.033(2) Uani 1 1 d .
H29 H 0.4540 0.0540 0.6197 0.040 Uiso 1 1 calc R
C30 C 0.5347(6) 0.0656(4) 0.6643(3) 0.031(2) Uani 1 1 d .
C31 C 0.5531(6) 0.1132(5) 0.6809(4) 0.039(2) Uani 1 1 d .
H31 H 0.5995 0.1009 0.7013 0.046 Uiso 1 1 calc R
C32 C 0.5056(6) 0.1795(4) 0.6688(4) 0.035(2) Uani 1 1 d .
H32 H 0.5198 0.2118 0.6813 0.042 Uiso 1 1 calc R
C33 C 0.2849(7) -0.1475(5) 0.7181(4) 0.040(2) Uani 1 1 d .
H33 H 0.3417 -0.1735 0.7086 0.048 Uiso 1 1 calc R
C34 C 0.2459(6) -0.0875(4) 0.6904(4) 0.036(2) Uani 1 1 d .
H34 H 0.2761 -0.0717 0.6628 0.043 Uiso 1 1 calc R
C35 C 0.1625(6) -0.0500(4) 0.7028(3) 0.0273(18) Uani 1 1 d .
C36 C 0.1208(6) -0.0743(4) 0.7435(3) 0.033(2) Uani 1 1 d .
H36 H 0.0634 -0.0504 0.7532 0.039 Uiso 1 1 calc R
C37 C 0.1673(7) -0.1361(5) 0.7699(4) 0.042(2) Uani 1 1 d .
H37 H 0.1397 -0.1535 0.7979 0.050 Uiso 1 1 calc R
C38 C -0.0071(7) 0.1091(5) 0.6520(4) 0.037(2) Uani 1 1 d .
H38 H -0.0667 0.1299 0.6550 0.044 Uiso 1 1 calc R
C39 C 0.0301(6) 0.0469(4) 0.6776(4) 0.033(2) Uani 1 1 d .
H39 H -0.0030 0.0251 0.6973 0.040 Uiso 1 1 calc R
C40 C 0.1185(6) 0.0165(4) 0.6738(3) 0.035(2) Uani 1 1 d .
C41 C 0.1610(6) 0.0510(5) 0.6450(4) 0.038(2) Uani 1 1 d .
H41 H 0.2206 0.0322 0.6414 0.046 Uiso 1 1 calc R
C42 C 0.1191(7) 0.1127(5) 0.6210(4) 0.036(2) Uani 1 1 d .
H42 H 0.1507 0.1360 0.6016 0.044 Uiso 1 1 calc R
C43 C 0.0528(6) -0.0656(4) 0.8811(3) 0.0286(19) Uani 1 1 d .
H43 H 0.0187 -0.0895 0.8775 0.034 Uiso 1 1 calc R
C44 C 0.0365(6) -0.0060(4) 0.8553(3) 0.0276(18) Uani 1 1 d .
H44 H -0.0090 0.0116 0.8338 0.033 Uiso 1 1 calc R
C45 C 0.0845(5) 0.0311(4) 0.8590(3) 0.0227(17) Uani 1 1 d .
C46 C 0.1490(6) 0.0020(4) 0.8925(3) 0.0285(19) Uani 1 1 d .
H46 H 0.1827 0.0257 0.8974 0.034 Uiso 1 1 calc R
C47 C 0.1640(6) -0.0570(4) 0.9172(4) 0.031(2) Uani 1 1 d .
H47 H 0.2090 -0.0751 0.9391 0.037 Uiso 1 1 calc R
C48 C 0.0854(6) 0.2025(4) 0.8125(3) 0.0291(19) Uani 1 1 d .
H48 H 0.1109 0.2309 0.8206 0.035 Uiso 1 1 calc R
C49 C 0.1027(5) 0.1413(4) 0.8402(3) 0.0242(17) Uani 1 1 d .
H49 H 0.1391 0.1285 0.8672 0.029 Uiso 1 1 calc R
C50 C 0.0675(6) 0.0979(4) 0.8292(3) 0.0238(17) Uani 1 1 d .
C51 C 0.0136(6) 0.1203(4) 0.7895(3) 0.029(2) Uani 1 1 d .
H51 H -0.0130 0.0929 0.7812 0.035 Uiso 1 1 calc R
C52 C -0.0016(6) 0.1816(4) 0.7622(3) 0.030(2) Uani 1 1 d .
H52 H -0.0369 0.1955 0.7345 0.036 Uiso 1 1 calc R
C53 C 0.6976(6) -0.1892(5) 0.9451(4) 0.039(2) Uani 1 1 d .
C54 C 0.6216(6) -0.1774(4) 0.9761(3) 0.030(2) Uani 1 1 d .
C55 C 0.5942(6) -0.2298(4) 0.9795(3) 0.0280(19) Uani 1 1 d .
C56 C 0.6593(7) -0.2810(5) 0.9518(4) 0.042(3) Uani 1 1 d .
C57 C 0.7220(6) -0.2555(6) 0.9331(4) 0.040(2) Uani 1 1 d .
C58 C 0.7445(8) -0.1454(8) 0.9338(5) 0.063(4) Uani 1 1 d .
H58A H 0.7906 -0.1632 0.9080 0.094 Uiso 1 1 calc R
H58B H 0.7675 -0.1427 0.9650 0.094 Uiso 1 1 calc R
H58C H 0.7068 -0.1010 0.9207 0.094 Uiso 1 1 calc R
C59 C 0.5742(10) -0.1138(6) 1.0012(4) 0.061(4) Uani 1 1 d .
H59A H 0.5323 -0.1207 1.0273 0.091 Uiso 1 1 calc R
H59B H 0.5459 -0.0778 0.9753 0.091 Uiso 1 1 calc R
H59C H 0.6139 -0.1021 1.0173 0.091 Uiso 1 1 calc R
C60 C 0.5184(7) -0.2351(7) 1.0094(4) 0.056(3) Uani 1 1 d .
H60A H 0.5267 -0.2406 1.0459 0.085 Uiso 1 1 calc R
H60B H 0.5093 -0.2734 1.0007 0.085 Uiso 1 1 calc R
H60C H 0.4694 -0.1946 1.0014 0.085 Uiso 1 1 calc R
C61 C 0.6578(10) -0.3467(5) 0.9487(5) 0.061(4) Uani 1 1 d .
H61A H 0.6865 -0.3628 0.9163 0.092 Uiso 1 1 calc R
H61B H 0.5994 -0.3433 0.9505 0.092 Uiso 1 1 calc R
H61C H 0.6866 -0.3777 0.9771 0.092 Uiso 1 1 calc R
C62 C 0.8031(8) -0.2900(7) 0.9041(5) 0.063(4) Uani 1 1 d .
H62A H 0.8498 -0.2991 0.9253 0.094 Uiso 1 1 calc R
H62B H 0.8089 -0.2617 0.8729 0.094 Uiso 1 1 calc R
H62C H 0.8040 -0.3319 0.8950 0.094 Uiso 1 1 calc R
C63 C 0.7989(6) -0.2851(5) 0.6605(3) 0.039(2) Uani 1 1 d .
C64 C 0.8513(6) -0.2556(5) 0.6751(3) 0.034(2) Uani 1 1 d .
C65 C 0.8803(6) -0.2867(5) 0.7244(4) 0.037(2) Uani 1 1 d .
C66 C 0.8455(6) -0.3355(4) 0.7399(4) 0.036(2) Uani 1 1 d .
C67 C 0.7951(5) -0.3361(4) 0.7000(4) 0.031(2) Uani 1 1 d .
C68 C 0.7571(8) -0.2689(7) 0.6100(4) 0.061(4) Uani 1 1 d .
H68A H 0.7923 -0.3004 0.5861 0.091 Uiso 1 1 calc R
H68B H 0.7505 -0.2238 0.5954 0.091 Uiso 1 1 calc R
H68C H 0.7018 -0.2721 0.6161 0.091 Uiso 1 1 calc R
C69 C 0.8716(8) -0.2001(5) 0.6430(4) 0.046(3) Uani 1 1 d .
H69A H 0.8810 -0.1723 0.6655 0.069 Uiso 1 1 calc R
H69B H 0.8245 -0.1730 0.6222 0.069 Uiso 1 1 calc R
H69C H 0.9224 -0.2190 0.6207 0.069 Uiso 1 1 calc R
C70 C 0.9364(7) -0.2717(7) 0.7533(5) 0.061(4) Uani 1 1 d .
H70A H 0.9250 -0.2823 0.7898 0.092 Uiso 1 1 calc R
H70B H 0.9269 -0.2245 0.7461 0.092 Uiso 1 1 calc R
H70C H 0.9949 -0.2983 0.7431 0.092 Uiso 1 1 calc R
C71 C 0.8625(9) -0.3830(5) 0.7876(4) 0.060(4) Uani 1 1 d .
H71A H 0.9175 -0.4189 0.7831 0.089 Uiso 1 1 calc R
H71B H 0.8188 -0.4017 0.7945 0.089 Uiso 1 1 calc R
H71C H 0.8622 -0.3596 0.8164 0.089 Uiso 1 1 calc R
C72 C 0.7487(8) -0.3780(6) 0.6986(5) 0.055(3) Uani 1 1 d .
H72A H 0.6935 -0.3511 0.6857 0.082 Uiso 1 1 calc R
H72B H 0.7412 -0.3987 0.7331 0.082 Uiso 1 1 calc R
H72C H 0.7798 -0.4125 0.6761 0.082 Uiso 1 1 calc R
C73 C 0.3179(7) -0.3678(4) 0.8161(3) 0.036(2) Uani 1 1 d .
C74 C 0.2388(6) -0.3344(4) 0.7928(4) 0.038(2) Uani 1 1 d .
C75 C 0.2531(8) -0.3092(5) 0.7424(4) 0.046(3) Uani 1 1 d .
C76 C 0.3469(8) -0.3295(5) 0.7327(4) 0.043(3) Uani 1 1 d .
C77 C 0.3841(6) -0.3661(4) 0.7786(4) 0.034(2) Uani 1 1 d .
C78 C 0.3304(10) -0.4031(6) 0.8680(5) 0.063(4) Uani 1 1 d .
H78A H 0.3551 -0.3817 0.8878 0.095 Uiso 1 1 calc R
H78B H 0.3684 -0.4494 0.8659 0.095 Uiso 1 1 calc R
H78C H 0.2762 -0.4015 0.8847 0.095 Uiso 1 1 calc R
C79 C 0.1540(7) -0.3284(6) 0.8196(6) 0.057(3) Uani 1 1 d .
H79A H 0.1329 -0.2902 0.8394 0.085 Uiso 1 1 calc R
H79B H 0.1600 -0.3689 0.8426 0.085 Uiso 1 1 calc R
H79C H 0.1142 -0.3223 0.7942 0.085 Uiso 1 1 calc R
C80 C 0.1867(12) -0.2708(8) 0.7066(7) 0.093(6) Uani 1 1 d .
H80A H 0.1564 -0.2983 0.7006 0.139 Uiso 1 1 calc R
H80B H 0.2127 -0.2578 0.6742 0.139 Uiso 1 1 calc R
H80C H 0.1473 -0.2310 0.7215 0.139 Uiso 1 1 calc R
C81 C 0.3855(12) -0.3162(7) 0.6828(4) 0.078(5) Uani 1 1 d .
H81A H 0.4439 -0.3222 0.6861 0.117 Uiso 1 1 calc R
H81B H 0.3543 -0.2705 0.6687 0.117 Uiso 1 1 calc R
H81C H 0.3843 -0.3469 0.6599 0.117 Uiso 1 1 calc R
C82 C 0.4749(8) -0.3974(6) 0.7835(6) 0.066(4) Uani 1 1 d .
H82A H 0.4943 -0.4446 0.7788 0.099 Uiso 1 1 calc R
H82B H 0.4874 -0.3931 0.8176 0.099 Uiso 1 1 calc R
H82C H 0.5037 -0.3757 0.7575 0.099 Uiso 1 1 calc R
C83 C 0.0884(6) -0.1656(4) 1.0287(3) 0.031(2) Uani 1 1 d .
C84 C 0.0272(6) -0.1698(5) 0.9988(4) 0.033(2) Uani 1 1 d .
C85 C 0.0599(7) -0.2363(5) 0.9854(4) 0.036(2) Uani 1 1 d .
C86 C 0.1408(7) -0.2723(5) 1.0040(4) 0.038(2) Uani 1 1 d .
C87 C 0.1576(6) -0.2290(5) 1.0328(3) 0.0295(19) Uani 1 1 d .
C88 C 0.0838(9) -0.1062(6) 1.0530(4) 0.052(3) Uani 1 1 d .
H88A H 0.1237 -0.0879 1.0344 0.078 Uiso 1 1 calc R
H88B H 0.0979 -0.1199 1.0886 0.078 Uiso 1 1 calc R
H88C H 0.0267 -0.0724 1.0517 0.078 Uiso 1 1 calc R
C89 C -0.0563(7) -0.1151(6) 0.9888(5) 0.049(3) Uani 1 1 d .
H89A H -0.0703 -0.1151 0.9541 0.073 Uiso 1 1 calc R
H89B H -0.0534 -0.0724 0.9923 0.073 Uiso 1 1 calc R
H89C H -0.0997 -0.1223 1.0134 0.073 Uiso 1 1 calc R
C90 C 0.0168(8) -0.2624(7) 0.9519(5) 0.057(3) Uani 1 1 d .
H90A H -0.0310 -0.2255 0.9372 0.085 Uiso 1 1 calc R
H90B H -0.0033 -0.2947 0.9726 0.085 Uiso 1 1 calc R
H90C H 0.0569 -0.2839 0.9244 0.085 Uiso 1 1 calc R
C91 C 0.1943(8) -0.3434(5) 0.9994(5) 0.051(3) Uani 1 1 d .
H91A H 0.2522 -0.3518 1.0063 0.076 Uiso 1 1 calc R
H91B H 0.1934 -0.3535 0.9648 0.076 Uiso 1 1 calc R
H91C H 0.1726 -0.3715 1.0241 0.076 Uiso 1 1 calc R
C92 C 0.2360(8) -0.2447(6) 1.0588(4) 0.053(3) Uani 1 1 d .
H92A H 0.2611 -0.2926 1.0689 0.079 Uiso 1 1 calc R
H92B H 0.2225 -0.2209 1.0891 0.079 Uiso 1 1 calc R
H92C H 0.2759 -0.2310 1.0353 0.079 Uiso 1 1 calc R
C93 C 0.4096(8) 0.4548(5) 0.7673(4) 0.048(3) Uani 1 1 d .
C94 C 0.3545(7) 0.4502(4) 0.8110(4) 0.042(3) Uani 1 1 d .
C95 C 0.4032(8) 0.4019(5) 0.8494(4) 0.047(3) Uani 1 1 d .
C96 C 0.4896(8) 0.3780(5) 0.8297(5) 0.049(3) Uani 1 1 d .
C97 C 0.4957(8) 0.4083(6) 0.7791(5) 0.057(3) Uani 1 1 d .
C98 C 0.3903(12) 0.4991(7) 0.7198(5) 0.074(4) Uani 1 1 d .
H98A H 0.4278 0.5237 0.7137 0.111 Uiso 1 1 calc R
H98B H 0.3318 0.5304 0.7226 0.111 Uiso 1 1 calc R
H98C H 0.3984 0.4729 0.6914 0.111 Uiso 1 1 calc R
C99 C 0.2619(7) 0.4842(7) 0.8140(6) 0.060(4) Uani 1 1 d .
H99A H 0.2361 0.4514 0.8148 0.090 Uiso 1 1 calc R
H99B H 0.2449 0.5169 0.7841 0.090 Uiso 1 1 calc R
H99C H 0.2432 0.5066 0.8451 0.090 Uiso 1 1 calc R
C100 C 0.3710(11) 0.3860(8) 0.9005(5) 0.076(4) Uani 1 1 d .
H10J H 0.3576 0.4234 0.9204 0.114 Uiso 1 1 calc R
H10K H 0.4137 0.3465 0.9170 0.114 Uiso 1 1 calc R
H10L H 0.3201 0.3773 0.8986 0.114 Uiso 1 1 calc R
C101 C 0.5625(9) 0.3292(7) 0.8591(7) 0.074(4) Uani 1 1 d .
H10D H 0.6040 0.3001 0.8358 0.111 Uiso 1 1 calc R
H10E H 0.5419 0.3024 0.8859 0.111 Uiso 1 1 calc R
H10F H 0.5887 0.3535 0.8746 0.111 Uiso 1 1 calc R
C102 C 0.5709(10) 0.3985(7) 0.7441(7) 0.081(5) Uani 1 1 d .
H10M H 0.6107 0.4110 0.7594 0.121 Uiso 1 1 calc R
H10N H 0.5549 0.4262 0.7118 0.121 Uiso 1 1 calc R
H10O H 0.5973 0.3518 0.7379 0.121 Uiso 1 1 calc R
C103 C 0.4395(8) 0.2917(6) 0.5386(4) 0.050(3) Uani 1 1 d .
C104 C 0.3528(7) 0.3233(5) 0.5351(4) 0.042(2) Uani 1 1 d D
C105 C 0.3193(8) 0.3827(5) 0.5581(4) 0.048(3) Uani 1 1 d D
C106 C 0.3875(11) 0.3911(6) 0.5759(5) 0.063(4) Uani 1 1 d .
C107 C 0.4628(9) 0.3348(9) 0.5684(5) 0.068(4) Uani 1 1 d .
C108 C 0.4998(14) 0.2299(10) 0.5201(7) 0.115(7) Uani 1 1 d U
H10G H 0.4720 0.1986 0.5206 0.172 Uiso 1 1 calc R
H10H H 0.5468 0.2104 0.5423 0.172 Uiso 1 1 calc R
H10I H 0.5212 0.2392 0.4852 0.172 Uiso 1 1 calc R
C109 C 0.3071(14) 0.2969(11) 0.5046(5) 0.108(7) Uani 1 1 d .
H10A H 0.2828 0.3298 0.4760 0.162 Uiso 1 1 calc R
H10B H 0.2622 0.2878 0.5265 0.162 Uiso 1 1 calc R
H10C H 0.3467 0.2558 0.4915 0.162 Uiso 1 1 calc R
C110 C 0.2328(13) 0.4296(9) 0.5546(8) 0.116(7) Uani 1 1 d U
H11G H 0.2120 0.4486 0.5870 0.175 Uiso 1 1 calc R
H11H H 0.1978 0.4066 0.5471 0.175 Uiso 1 1 calc R
H11I H 0.2306 0.4652 0.5272 0.175 Uiso 1 1 calc R
C111 C 0.3740(14) 0.4526(8) 0.6010(7) 0.102(6) Uani 1 1 d U
H11J H 0.3602 0.4912 0.5752 0.153 Uiso 1 1 calc R
H11K H 0.4255 0.4466 0.6165 0.153 Uiso 1 1 calc R
H11L H 0.3277 0.4595 0.6274 0.153 Uiso 1 1 calc R
C112 C 0.5463(13) 0.3266(12) 0.5797(8) 0.121(7) Uani 1 1 d U
H11M H 0.5697 0.3507 0.5522 0.181 Uiso 1 1 calc R
H11N H 0.5825 0.2794 0.5823 0.181 Uiso 1 1 calc R
H11O H 0.5433 0.3442 0.6120 0.181 Uiso 1 1 calc R
C113 C -0.0269(7) 0.2724(5) 0.5047(4) 0.036(2) Uani 1 1 d .
C114 C -0.0324(7) 0.2095(5) 0.5119(4) 0.041(2) Uani 1 1 d .
C115 C -0.1112(8) 0.2152(6) 0.5421(4) 0.050(3) Uani 1 1 d .
C116 C -0.1500(7) 0.2776(7) 0.5540(5) 0.056(3) Uani 1 1 d .
C117 C -0.0997(7) 0.3169(5) 0.5317(4) 0.043(2) Uani 1 1 d .
C118 C 0.0429(10) 0.2895(8) 0.4803(5) 0.067(4) Uani 1 1 d .
H11A H 0.0937 0.2490 0.4784 0.100 Uiso 1 1 calc R
H11B H 0.0527 0.3196 0.5003 0.100 Uiso 1 1 calc R
H11C H 0.0296 0.3113 0.4458 0.100 Uiso 1 1 calc R
C119 C 0.0282(9) 0.1492(6) 0.4874(4) 0.057(3) Uani 1 1 d .
H11D H 0.0118 0.1506 0.4530 0.085 Uiso 1 1 calc R
H11E H 0.0267 0.1089 0.5081 0.085 Uiso 1 1 calc R
H11F H 0.0852 0.1490 0.4853 0.085 Uiso 1 1 calc R
C120 C -0.1435(13) 0.1585(10) 0.5560(6) 0.099(6) Uani 1 1 d .
H12J H -0.1708 0.1611 0.5906 0.149 Uiso 1 1 calc R
H12K H -0.0961 0.1158 0.5546 0.149 Uiso 1 1 calc R
H12L H -0.1840 0.1624 0.5318 0.149 Uiso 1 1 calc R
C121 C -0.2331(9) 0.3112(11) 0.5862(7) 0.102(6) Uani 1 1 d .
H12M H -0.2788 0.3342 0.5635 0.153 Uiso 1 1 calc R
H12N H -0.2267 0.3433 0.6057 0.153 Uiso 1 1 calc R
H12O H -0.2463 0.2774 0.6098 0.153 Uiso 1 1 calc R
C122 C -0.1228(12) 0.3884(6) 0.5351(5) 0.090(6) Uani 1 1 d .
H12G H -0.0717 0.3982 0.5321 0.134 Uiso 1 1 calc R
H12H H -0.1534 0.3999 0.5681 0.134 Uiso 1 1 calc R
H12I H -0.1586 0.4144 0.5075 0.134 Uiso 1 1 calc R
C123 C -0.0808(6) 0.3633(5) 0.8108(3) 0.032(2) Uani 1 1 d .
C124 C -0.0416(6) 0.4047(4) 0.7877(3) 0.0274(18) Uani 1 1 d .
C125 C -0.0704(7) 0.4278(4) 0.7360(4) 0.037(2) Uani 1 1 d .
C126 C -0.1326(6) 0.4025(5) 0.7312(4) 0.041(2) Uani 1 1 d .
C127 C -0.1364(6) 0.3599(5) 0.7750(4) 0.039(2) Uani 1 1 d .
C128 C -0.0752(9) 0.3309(6) 0.8641(4) 0.056(3) Uani 1 1 d .
H12D H -0.0310 0.3374 0.8800 0.084 Uiso 1 1 calc R
H12E H -0.0616 0.2833 0.8640 0.084 Uiso 1 1 calc R
H12F H -0.1292 0.3507 0.8834 0.084 Uiso 1 1 calc R
C129 C 0.0162(7) 0.4257(5) 0.8087(4) 0.044(3) Uani 1 1 d .
H12A H -0.0155 0.4657 0.8257 0.067 Uiso 1 1 calc R
H12B H 0.0543 0.4354 0.7812 0.067 Uiso 1 1 calc R
H12C H 0.0491 0.3903 0.8335 0.067 Uiso 1 1 calc R
C130 C -0.0428(8) 0.4763(5) 0.6980(4) 0.049(3) Uani 1 1 d .
H13A H 0.0154 0.4536 0.6850 0.073 Uiso 1 1 calc R
H13B H -0.0468 0.5140 0.7153 0.073 Uiso 1 1 calc R
H13C H -0.0795 0.4922 0.6696 0.073 Uiso 1 1 calc R
C131 C -0.1842(9) 0.4155(7) 0.6863(6) 0.086(6) Uani 1 1 d .
H13D H -0.1853 0.3736 0.6786 0.129 Uiso 1 1 calc R
H13E H -0.1592 0.4352 0.6566 0.129 Uiso 1 1 calc R
H13F H -0.2417 0.4461 0.6944 0.129 Uiso 1 1 calc R
C132 C -0.1950(8) 0.3213(8) 0.7880(6) 0.077(5) Uani 1 1 d .
H13G H -0.2508 0.3512 0.7999 0.115 Uiso 1 1 calc R
H13H H -0.1719 0.2851 0.8150 0.115 Uiso 1 1 calc R
H13I H -0.1994 0.3028 0.7575 0.115 Uiso 1 1 calc R
C133 C 0.3186(11) 0.9267(9) 0.0736(8) 0.086(5) Uani 1 1 d .
C134 C 0.6924(7) 0.5154(5) 0.8393(4) 0.042(2) Uani 1 1 d .
C135 C 0.8658(14) 0.6471(9) 0.0590(6) 0.089(5) Uani 1 1 d .
C136 C 0.0817(10) 0.5973(7) 0.6424(6) 0.071(4) Uani 1 1 d U
C137 C 0.7545(10) 0.1730(9) 0.7375(8) 0.076(5) Uani 1 1 d DU
C138 C 0.6118(12) 0.9159(9) 0.5206(8) 0.122(7) Uani 1 1 d DU
C139 C 0.3200(13) 0.9694(11) 0.7973(8) 0.117(7) Uani 1 1 d DU
C141 C 0.8760(18) 0.4982(16) 0.9477(11) 0.151(10) Uani 1 1 d D
C142 C 0.4417(13) 0.6168(12) 0.9822(7) 0.113(7) Uani 1 1 d D
O33 O 0.8143(14) 0.5036(9) 0.9894(9) 0.172(7) Uani 1 1 d DU
O34 O 0.4760(8) 0.6322(6) 0.9318(4) 0.088(3) Uani 1 1 d D
O35 O 0.7426(5) 0.8972(4) 0.0792(3) 0.056(2) Uani 1 1 d .

loop_
_atom_site_aniso_label
_atom_site_aniso_U_11
_atom_site_aniso_U_22
_atom_site_aniso_U_33
_atom_site_aniso_U_23
_atom_site_aniso_U_13
_atom_site_aniso_U_12
Rh1 0.0193(3) 0.0192(3) 0.0160(3) -0.0050(2) -0.0024(2) -0.0056(2)
Rh2 0.0199(3) 0.0248(3) 0.0204(3) -0.0080(2) 0.0015(2) -0.0034(3)
Rh3 0.0252(4) 0.0191(3) 0.0207(3) -0.0053(2) -0.0008(3) -0.0115(3)
Rh4 0.0212(3) 0.0199(3) 0.0227(3) -0.0016(2) 0.0045(3) -0.0100(3)
Rh5 0.0295(4) 0.0207(3) 0.0395(4) -0.0061(3) -0.0101(3) -0.0111(3)
Rh6 0.0209(3) 0.0235(3) 0.0297(4) -0.0053(3) -0.0003(3) -0.0104(3)
Rh7 0.0241(4) 0.0262(3) 0.0256(3) -0.0026(3) -0.0042(3) -0.0120(3)
Rh8 0.0179(3) 0.0198(3) 0.0228(3) -0.0027(2) 0.0007(2) -0.0071(3)
N1 0.019(3) 0.016(3) 0.026(3) -0.013(3) 0.006(3) -0.009(3)
N2 0.030(4) 0.016(3) 0.026(4) -0.003(3) -0.004(3) -0.013(3)
N3 0.019(3) 0.014(3) 0.020(3) -0.007(2) 0.003(3) -0.004(3)
N4 0.028(4) 0.019(3) 0.021(3) -0.003(3) -0.002(3) -0.012(3)
N5 0.016(3) 0.025(3) 0.023(3) 0.000(3) -0.005(3) -0.008(3)
N6 0.017(3) 0.018(3) 0.025(4) -0.002(3) 0.004(3) -0.003(3)
N7 0.029(4) 0.021(3) 0.031(4) -0.001(3) -0.011(3) -0.012(3)
N8 0.022(4) 0.026(3) 0.017(3) -0.003(3) -0.007(3) -0.012(3)
N9 0.029(4) 0.015(3) 0.025(4) -0.004(3) 0.000(3) -0.009(3)
N10 0.036(5) 0.016(3) 0.045(5) -0.007(3) -0.006(4) -0.009(3)
N11 0.048(5) 0.027(4) 0.030(4) 0.000(3) -0.014(4) -0.013(4)
N12 0.018(4) 0.021(3) 0.033(4) -0.004(3) -0.008(3) -0.005(3)
N13 0.027(4) 0.027(4) 0.022(3) -0.002(3) 0.001(3) -0.012(3)
N14 0.024(4) 0.025(4) 0.029(4) 0.000(3) -0.006(3) -0.004(3)
N15 0.034(4) 0.020(3) 0.038(4) -0.003(3) -0.005(3) -0.014(3)
N16 0.023(4) 0.022(3) 0.029(4) -0.004(3) 0.004(3) -0.012(3)
O1 0.020(3) 0.032(3) 0.019(3) -0.016(2) 0.006(2) -0.007(3)
O2 0.019(3) 0.026(3) 0.020(3) -0.008(2) 0.004(2) -0.005(2)
O3 0.020(3) 0.025(3) 0.019(3) -0.004(2) 0.003(2) -0.012(2)
O4 0.024(3) 0.028(3) 0.028(3) -0.001(2) 0.004(2) -0.019(3)
O5 0.024(3) 0.029(3) 0.030(3) -0.010(2) -0.002(2) -0.013(3)
O6 0.022(3) 0.022(3) 0.042(4) -0.010(3) -0.003(3) -0.011(3)
O7 0.027(3) 0.034(3) 0.019(3) -0.002(2) -0.001(2) -0.021(3)
O8 0.027(3) 0.029(3) 0.026(3) 0.003(2) -0.006(2) -0.017(3)
O9 0.090(9) 0.147(11) 0.083(8) -0.028(7) -0.027(7) 0.047(7)
O10 0.197(14) 0.167(12) 0.120(10) -0.048(9) 0.013(10) -0.119(11)
O11 0.112(8) 0.058(5) 0.103(8) -0.040(5) -0.052(7) -0.001(5)
O12 0.117(10) 0.077(7) 0.056(6) -0.010(5) -0.021(6) -0.025(7)
O13 0.080(9) 0.127(11) 0.114(10) 0.029(8) -0.007(7) -0.046(8)
O14 0.092(8) 0.040(5) 0.074(6) 0.006(4) -0.014(5) -0.017(5)
O15 0.054(6) 0.082(6) 0.058(5) -0.026(5) -0.010(4) -0.013(5)
O16 0.150(11) 0.067(7) 0.135(10) -0.002(7) 0.053(9) -0.047(7)
O17 0.073(8) 0.188(12) 0.074(7) -0.002(8) -0.035(6) 0.039(8)
O18 0.078(7) 0.051(6) 0.098(8) -0.013(5) 0.001(6) 0.012(5)
O19 0.129(10) 0.146(11) 0.152(11) 0.062(9) -0.091(9) -0.082(9)
O20 0.111(9) 0.072(6) 0.059(6) -0.015(5) 0.018(6) -0.011(6)
O21 0.135(11) 0.309(18) 0.212(15) -0.006(13) -0.053(10) -0.167(12)
O22 0.219(16) 0.214(15) 0.129(12) -0.043(11) -0.008(11) -0.100(13)
O23 0.199(18) 0.31(2) 0.142(13) -0.064(15) 0.026(12) -0.22(2)
O24 0.117(11) 0.134(11) 0.172(13) -0.073(10) 0.023(10) -0.020(9)
O25 0.29(2) 0.26(2) 0.29(2) 0.010(16) 0.020(17) -0.084(16)
O26 0.26(2) 0.34(2) 0.33(2) -0.078(17) -0.119(16) -0.145(16)
O27 0.092(9) 0.146(11) 0.199(14) 0.092(10) -0.048(9) -0.032(9)
O28 0.199(16) 0.277(19) 0.226(17) -0.024(14) -0.080(13) -0.128(14)
O29 0.27(2) 0.173(15) 0.28(2) 0.006(14) -0.010(15) -0.100(15)
S1 0.060(2) 0.0338(14) 0.069(2) -0.0196(13) -0.0131(16) -0.0023(14)
S2 0.063(2) 0.0408(16) 0.074(2) 0.0076(15) -0.0036(17) -0.0124(15)
S3 0.139(4) 0.055(2) 0.048(2) 0.0096(16) -0.008(2) -0.024(2)
S4 0.063(2) 0.066(2) 0.072(2) -0.0018(17) -0.0130(18) -0.0264(18)
S5 0.099(4) 0.186(6) 0.118(4) -0.068(4) 0.024(3) -0.088(4)
S6 0.088(3) 0.095(3) 0.098(3) -0.021(3) 0.010(3) -0.033(3)
S7 0.132(6) 0.158(7) 0.233(9) -0.066(6) -0.040(6) -0.037(5)
F1 0.146(12) 0.168(12) 0.095(8) -0.046(8) -0.057(8) -0.002(9)
F2 0.115(9) 0.139(9) 0.074(6) -0.037(6) -0.016(6) -0.024(7)
F3 0.30(2) 0.212(16) 0.133(12) 0.014(11) -0.039(13) -0.191(18)
F4 0.078(6) 0.047(4) 0.083(5) 0.004(4) 0.008(4) -0.021(4)
F5 0.060(6) 0.068(5) 0.134(8) 0.002(5) 0.006(5) -0.011(4)
F6 0.159(10) 0.065(5) 0.061(5) -0.009(4) -0.017(6) -0.028(6)
F7 0.095(8) 0.141(10) 0.104(8) -0.038(7) -0.036(7) 0.010(7)
F8 0.234(16) 0.100(8) 0.132(10) 0.030(7) -0.064(10) -0.109(10)
F9 0.170(10) 0.122(8) 0.063(6) -0.031(5) -0.050(6) 0.012(7)
F10 0.106(7) 0.055(5) 0.088(6) 0.013(4) -0.043(5) -0.002(5)
F11 0.140(10) 0.096(7) 0.075(6) -0.010(5) 0.007(6) 0.015(7)
F12 0.108(8) 0.091(7) 0.111(8) 0.029(6) -0.061(6) -0.042(6)
F13 0.202(17) 0.210(16) 0.158(13) -0.051(12) 0.013(11) -0.146(14)
F14 0.30(2) 0.136(12) 0.101(10) 0.004(8) 0.028(12) -0.101(14)
F15 0.149(14) 0.30(2) 0.29(2) -0.137(19) 0.107(15) -0.163(17)
F16 0.250(16) 0.177(13) 0.197(14) 0.037(11) 0.024(12) -0.072(12)
F17 0.155(11) 0.140(10) 0.117(9) -0.052(8) 0.023(8) -0.013(8)
F18 0.164(12) 0.194(13) 0.146(11) -0.057(10) -0.049(10) -0.010(10)
F19 0.284(19) 0.312(19) 0.252(18) -0.084(15) -0.031(15) -0.116(15)
F20 0.26(2) 0.33(2) 0.31(2) -0.008(16) -0.078(16) -0.085(16)
C1 0.029(4) 0.018(4) 0.015(4) 0.003(3) -0.010(3) -0.009(3)
C2 0.030(5) 0.026(4) 0.024(4) -0.010(3) -0.003(4) -0.013(4)
C3 0.022(4) 0.021(4) 0.010(3) 0.002(3) 0.000(3) -0.009(3)
C4 0.026(4) 0.022(4) 0.023(4) -0.009(3) 0.005(3) -0.013(3)
C5 0.022(4) 0.020(4) 0.020(4) -0.005(3) -0.009(3) 0.000(3)
C6 0.010(4) 0.021(4) 0.023(4) -0.003(3) 0.002(3) -0.007(3)
C7 0.026(4) 0.011(3) 0.026(4) 0.003(3) -0.004(3) -0.011(3)
C8 0.023(4) 0.022(4) 0.024(4) -0.008(3) -0.003(3) -0.010(3)
C9 0.027(5) 0.015(4) 0.025(4) -0.003(3) -0.003(3) -0.004(3)
C10 0.023(4) 0.024(4) 0.021(4) -0.001(3) -0.004(3) -0.011(3)
C11 0.015(4) 0.017(4) 0.033(5) -0.002(3) -0.005(3) -0.005(3)
C12 0.017(4) 0.017(4) 0.031(4) 0.001(3) -0.003(3) -0.007(3)
C13 0.022(4) 0.031(4) 0.022(4) 0.005(3) -0.004(3) -0.016(4)
C14 0.026(5) 0.026(4) 0.030(5) -0.009(3) 0.001(4) -0.008(4)
C15 0.024(4) 0.031(4) 0.020(4) 0.002(3) -0.009(3) -0.014(4)
C16 0.032(5) 0.023(4) 0.046(5) -0.011(4) 0.018(4) -0.014(4)
C17 0.029(5) 0.023(4) 0.022(4) -0.002(3) -0.004(3) -0.007(4)
C18 0.026(5) 0.023(4) 0.040(5) -0.006(4) 0.004(4) -0.004(4)
C19 0.031(5) 0.020(4) 0.049(6) -0.004(4) 0.001(4) -0.012(4)
C20 0.029(5) 0.021(4) 0.030(5) -0.007(3) 0.005(4) -0.006(4)
C21 0.028(5) 0.021(4) 0.046(6) -0.003(4) -0.009(4) -0.006(4)
C22 0.050(7) 0.028(5) 0.065(7) 0.007(5) -0.023(6) -0.022(5)
C23 0.012(4) 0.040(5) 0.054(6) -0.008(5) -0.004(4) -0.002(4)
C24 0.049(6) 0.026(5) 0.046(6) -0.002(4) -0.011(5) -0.017(5)
C25 0.040(6) 0.022(4) 0.028(5) -0.013(4) -0.009(4) -0.002(4)
C26 0.061(8) 0.035(6) 0.087(9) 0.007(6) -0.048(7) -0.017(6)
C27 0.026(5) 0.033(5) 0.061(7) -0.018(5) -0.009(5) 0.003(4)
C28 0.030(5) 0.030(5) 0.037(5) 0.000(4) -0.017(4) -0.009(4)
C29 0.022(5) 0.028(5) 0.042(5) -0.010(4) -0.008(4) 0.002(4)
C30 0.027(5) 0.031(5) 0.034(5) -0.013(4) -0.003(4) -0.007(4)
C31 0.029(5) 0.038(5) 0.047(6) -0.011(4) -0.021(4) -0.003(4)
C32 0.027(5) 0.023(4) 0.052(6) -0.014(4) -0.015(4) 0.000(4)
C33 0.043(6) 0.027(5) 0.044(6) -0.005(4) 0.017(5) -0.010(4)
C34 0.039(6) 0.026(5) 0.034(5) 0.001(4) 0.014(4) -0.010(4)
C35 0.026(5) 0.027(4) 0.030(5) -0.001(4) 0.003(4) -0.014(4)
C36 0.029(5) 0.024(4) 0.032(5) -0.005(4) 0.009(4) 0.002(4)
C37 0.048(7) 0.044(6) 0.029(5) 0.009(4) 0.005(4) -0.019(5)
C38 0.038(6) 0.034(5) 0.036(5) 0.003(4) -0.001(4) -0.014(4)
C39 0.036(5) 0.024(4) 0.034(5) 0.000(4) 0.001(4) -0.009(4)
C40 0.041(6) 0.024(4) 0.028(5) -0.002(4) 0.000(4) -0.002(4)
C41 0.017(5) 0.032(5) 0.055(6) 0.001(4) 0.005(4) -0.002(4)
C42 0.047(6) 0.030(5) 0.035(5) 0.012(4) 0.001(4) -0.024(5)
C43 0.028(5) 0.031(5) 0.033(5) -0.002(4) -0.007(4) -0.017(4)
C44 0.024(5) 0.024(4) 0.038(5) -0.003(4) 0.002(4) -0.013(4)
C45 0.026(4) 0.019(4) 0.023(4) -0.002(3) 0.002(3) -0.008(3)
C46 0.031(5) 0.024(4) 0.038(5) 0.003(4) -0.012(4) -0.017(4)
C47 0.027(5) 0.026(4) 0.049(6) -0.004(4) -0.008(4) -0.017(4)
C48 0.030(5) 0.026(4) 0.037(5) -0.004(4) 0.001(4) -0.017(4)
C49 0.023(4) 0.017(4) 0.036(5) 0.003(3) -0.009(4) -0.010(3)
C50 0.031(5) 0.025(4) 0.019(4) 0.000(3) -0.006(3) -0.014(4)
C51 0.039(5) 0.034(5) 0.024(4) 0.012(4) -0.016(4) -0.025(4)
C52 0.035(5) 0.033(5) 0.029(5) -0.008(4) 0.005(4) -0.020(4)
C53 0.035(6) 0.051(6) 0.040(6) -0.001(5) -0.018(4) -0.023(5)
C54 0.046(6) 0.030(5) 0.019(4) -0.005(3) -0.009(4) -0.015(4)
C55 0.032(5) 0.025(4) 0.012(4) 0.001(3) -0.005(3) 0.005(4)
C56 0.053(7) 0.028(5) 0.031(5) 0.001(4) -0.028(5) 0.007(5)
C57 0.021(5) 0.060(7) 0.025(5) -0.002(4) -0.006(4) -0.002(5)
C58 0.058(8) 0.098(10) 0.051(7) -0.015(7) -0.016(6) -0.045(8)
C59 0.104(11) 0.039(6) 0.042(6) -0.018(5) -0.018(7) -0.020(7)
C60 0.031(6) 0.076(8) 0.045(6) 0.013(6) 0.000(5) -0.009(6)
C61 0.094(10) 0.027(5) 0.055(7) 0.013(5) -0.034(7) -0.012(6)
C62 0.042(7) 0.074(9) 0.043(7) -0.005(6) -0.010(5) 0.011(6)
C63 0.029(5) 0.055(6) 0.021(4) -0.018(4) 0.011(4) -0.003(5)
C64 0.035(5) 0.040(5) 0.026(5) -0.015(4) 0.006(4) -0.012(4)
C65 0.031(5) 0.035(5) 0.036(5) -0.017(4) 0.000(4) 0.001(4)
C66 0.035(5) 0.021(4) 0.034(5) -0.010(4) -0.011(4) 0.016(4)
C67 0.015(4) 0.025(4) 0.044(5) -0.014(4) 0.009(4) 0.001(3)
C68 0.059(8) 0.074(8) 0.024(5) -0.022(5) -0.002(5) 0.007(6)
C69 0.052(7) 0.043(6) 0.044(6) -0.010(5) 0.008(5) -0.020(5)
C70 0.032(6) 0.083(9) 0.067(8) -0.044(7) -0.005(6) -0.008(6)
C71 0.083(10) 0.030(5) 0.041(6) -0.005(5) -0.007(6) 0.008(6)
C72 0.055(8) 0.051(7) 0.063(8) -0.019(6) 0.020(6) -0.027(6)
C73 0.070(7) 0.016(4) 0.029(5) 0.003(3) -0.009(5) -0.024(5)
C74 0.032(5) 0.018(4) 0.066(7) -0.017(4) 0.008(5) -0.010(4)
C75 0.068(8) 0.029(5) 0.050(6) -0.017(5) -0.017(6) -0.020(5)
C76 0.075(8) 0.022(5) 0.040(6) -0.020(4) 0.001(5) -0.021(5)
C77 0.042(6) 0.017(4) 0.050(6) -0.016(4) -0.008(5) -0.013(4)
C78 0.096(11) 0.048(7) 0.050(7) -0.003(6) -0.004(7) -0.034(7)
C79 0.035(6) 0.042(6) 0.102(10) -0.022(6) 0.004(6) -0.022(5)
C80 0.145(16) 0.076(10) 0.101(12) 0.004(9) -0.068(12) -0.076(11)
C81 0.168(17) 0.053(7) 0.036(6) -0.012(5) 0.017(8) -0.069(10)
C82 0.041(7) 0.037(6) 0.118(12) -0.026(7) 0.009(7) -0.010(5)
C83 0.040(6) 0.031(5) 0.023(4) -0.002(4) 0.016(4) -0.019(4)
C84 0.021(5) 0.034(5) 0.040(5) -0.008(4) 0.019(4) -0.012(4)
C85 0.047(6) 0.038(5) 0.032(5) -0.004(4) 0.017(4) -0.030(5)
C86 0.048(6) 0.036(5) 0.035(5) -0.010(4) 0.015(5) -0.023(5)
C87 0.037(5) 0.036(5) 0.014(4) -0.002(3) 0.006(4) -0.014(4)
C88 0.077(9) 0.053(7) 0.035(6) -0.019(5) 0.019(6) -0.034(6)
C89 0.029(6) 0.054(7) 0.054(7) -0.001(5) 0.006(5) -0.010(5)
C90 0.053(8) 0.071(8) 0.060(8) -0.011(6) 0.000(6) -0.038(7)
C91 0.070(8) 0.033(5) 0.052(7) 0.007(5) -0.002(6) -0.026(6)
C92 0.076(9) 0.045(6) 0.033(6) 0.003(5) -0.012(6) -0.018(6)
C93 0.079(9) 0.018(5) 0.056(7) -0.010(4) -0.011(6) -0.024(5)
C94 0.058(7) 0.020(4) 0.050(6) -0.018(4) -0.008(5) -0.009(5)
C95 0.063(8) 0.041(6) 0.041(6) -0.007(5) -0.025(5) -0.017(5)
C96 0.063(8) 0.042(6) 0.062(7) -0.007(5) -0.033(6) -0.033(6)
C97 0.058(8) 0.053(7) 0.080(9) -0.012(6) -0.010(7) -0.040(6)
C98 0.123(14) 0.061(8) 0.045(7) -0.007(6) -0.014(8) -0.039(9)
C99 0.032(6) 0.066(8) 0.090(10) -0.043(7) 0.001(6) -0.016(6)
C100 0.096(12) 0.077(10) 0.040(7) 0.000(6) -0.019(7) -0.013(9)
C101 0.048(8) 0.058(8) 0.120(13) -0.014(8) -0.047(8) -0.011(6)
C102 0.074(10) 0.052(8) 0.132(14) -0.030(9) -0.017(10) -0.030(8)
C103 0.062(8) 0.046(6) 0.029(5) -0.004(4) 0.003(5) -0.008(6)
C104 0.044(6) 0.049(6) 0.037(5) 0.002(5) 0.000(5) -0.024(5)
C105 0.054(7) 0.049(6) 0.029(5) 0.008(5) 0.000(5) -0.011(6)
C106 0.114(13) 0.053(7) 0.046(7) -0.010(6) 0.006(7) -0.060(9)
C107 0.058(8) 0.124(13) 0.040(7) 0.008(7) 0.004(6) -0.063(9)
C108 0.136(14) 0.099(12) 0.074(10) -0.025(9) 0.036(10) -0.014(10)
C109 0.155(19) 0.18(2) 0.036(7) 0.000(10) -0.024(9) -0.117(17)
C110 0.101(13) 0.083(11) 0.114(13) -0.008(10) 0.007(10) 0.016(9)
C111 0.166(15) 0.079(10) 0.084(10) -0.023(8) 0.018(10) -0.074(10)
C112 0.093(12) 0.184(16) 0.103(12) 0.022(11) -0.014(10) -0.082(12)
C113 0.041(6) 0.040(5) 0.030(5) -0.002(4) -0.018(4) -0.015(5)
C114 0.060(7) 0.033(5) 0.038(5) -0.008(4) -0.013(5) -0.022(5)
C115 0.057(7) 0.074(8) 0.043(6) -0.018(6) -0.002(5) -0.047(7)
C116 0.036(6) 0.081(9) 0.053(7) -0.030(6) -0.014(5) -0.013(6)
C117 0.036(6) 0.045(6) 0.033(5) 0.000(4) -0.015(4) 0.001(5)
C118 0.085(11) 0.092(10) 0.039(7) 0.001(6) -0.005(6) -0.054(9)
C119 0.071(9) 0.048(7) 0.043(6) -0.013(5) -0.018(6) -0.007(6)
C120 0.141(17) 0.139(16) 0.082(11) -0.010(10) -0.017(11) -0.122(15)
C121 0.035(8) 0.169(19) 0.092(12) -0.014(12) -0.026(8) -0.022(10)
C122 0.145(16) 0.042(7) 0.055(8) -0.004(6) -0.061(9) 0.008(8)
C123 0.033(5) 0.037(5) 0.024(4) -0.007(4) 0.007(4) -0.011(4)
C124 0.027(5) 0.017(4) 0.033(5) 0.001(3) -0.005(4) -0.003(3)
C125 0.047(6) 0.018(4) 0.034(5) -0.006(4) -0.010(4) 0.003(4)
C126 0.023(5) 0.043(6) 0.045(6) -0.023(5) -0.002(4) 0.007(4)
C127 0.029(5) 0.029(5) 0.053(6) -0.017(4) 0.017(5) -0.007(4)
C128 0.082(9) 0.042(6) 0.023(5) 0.008(4) 0.004(5) -0.008(6)
C129 0.053(7) 0.030(5) 0.049(6) -0.021(5) -0.004(5) -0.008(5)
C130 0.050(7) 0.036(6) 0.040(6) 0.006(4) -0.001(5) 0.001(5)
C131 0.059(9) 0.071(9) 0.102(11) -0.049(8) -0.060(9) 0.034(7)
C132 0.030(7) 0.114(12) 0.105(12) -0.046(10) 0.006(7) -0.038(8)
C133 0.064(10) 0.087(11) 0.121(15) -0.052(11) 0.003(10) -0.032(9)
C134 0.033(6) 0.038(6) 0.051(6) -0.010(5) 0.006(5) -0.009(5)
C135 0.129(17) 0.087(11) 0.066(10) -0.004(8) -0.037(10) -0.049(12)
C136 0.082(9) 0.064(8) 0.089(9) -0.044(7) 0.033(7) -0.051(7)
C137 0.059(8) 0.098(11) 0.096(11) -0.038(9) 0.029(8) -0.057(8)
C138 0.118(14) 0.099(12) 0.108(13) 0.014(11) -0.036(12) 0.004(11)
C139 0.106(13) 0.171(16) 0.110(13) -0.073(12) 0.016(10) -0.077(12)
C141 0.13(2) 0.19(3) 0.16(2) -0.04(2) 0.031(18) -0.09(2)
C142 0.089(14) 0.17(2) 0.113(15) -0.066(15) 0.031(12) -0.077(15)
O33 0.190(15) 0.105(10) 0.221(16) -0.009(11) -0.039(13) -0.050(11)
O34 0.089(8) 0.087(8) 0.086(8) -0.005(6) -0.019(6) -0.029(7)
O35 0.047(5) 0.068(5) 0.061(5) -0.001(4) -0.015(4) -0.028(4)

loop_
_atom_type_symbol
_atom_type_description
_atom_type_scat_dispersion_real
_atom_type_scat_dispersion_imag
_atom_type_scat_source
C C 0.0033 0.0016 'International Tables Vol C Tables 4.2.6.8 and 6.1.1.4'
H H 0.0000 0.0000 'International Tables Vol C Tables 4.2.6.8 and 6.1.1.4'
N N 0.0061 0.0033 'International Tables Vol C Tables 4.2.6.8 and 6.1.1.4'
O O 0.0106 0.0060 'International Tables Vol C Tables 4.2.6.8 and 6.1.1.4'
F F 0.0171 0.0103 'International Tables Vol C Tables 4.2.6.8 and 6.1.1.4'
S S 0.1246 0.1234 'International Tables Vol C Tables 4.2.6.8 and 6.1.1.4'
Rh Rh -1.1178 0.9187 'International Tables Vol C Tables 4.2.6.8 and 6.1.1.4'

loop_
_geom_angle_atom_site_label_1
_geom_angle_atom_site_label_2
_geom_angle_atom_site_label_3
_geom_angle
N3 Rh1 N9 88.3(3)
N3 Rh1 N1 76.6(2)
N9 Rh1 N1 92.3(3)
N3 Rh1 C53 114.5(3)
N9 Rh1 C53 97.1(3)
N1 Rh1 C53 165.6(3)
N3 Rh1 C57 95.8(3)
N9 Rh1 C57 132.0(4)
N1 Rh1 C57 135.2(4)
C53 Rh1 C57 38.5(4)
N3 Rh1 C56 110.4(3)
N9 Rh1 C56 158.1(3)
N1 Rh1 C56 102.9(4)
C53 Rh1 C56 65.3(4)
C57 Rh1 C56 38.0(4)
N3 Rh1 C55 148.9(3)
N9 Rh1 C55 122.8(3)
N1 Rh1 C55 100.9(3)
C53 Rh1 C55 64.9(4)
C57 Rh1 C55 63.8(3)
C56 Rh1 C55 39.1(4)
N3 Rh1 C54 152.5(3)
N9 Rh1 C54 95.1(3)
N1 Rh1 C54 130.4(3)
C53 Rh1 C54 38.0(4)
C57 Rh1 C54 62.0(4)
C56 Rh1 C54 63.0(3)
C55 Rh1 C54 37.1(3)
O2 Rh2 O1 79.1(2)
O2 Rh2 C63 164.9(3)
O1 Rh2 C63 113.0(3)
O2 Rh2 C66 100.7(3)
O1 Rh2 C66 113.8(4)
C63 Rh2 C66 66.5(4)
O2 Rh2 C67 133.9(3)
O1 Rh2 C67 94.7(3)
C63 Rh2 C67 39.7(4)
C66 Rh2 C67 40.3(4)
O2 Rh2 N11 84.6(3)
O1 Rh2 N11 84.7(3)
C63 Rh2 N11 105.1(4)
C66 Rh2 N11 161.3(4)
C67 Rh2 N11 140.8(3)
O2 Rh2 C64 129.5(3)
O1 Rh2 C64 151.5(3)
C63 Rh2 C64 38.9(4)
C66 Rh2 C64 65.4(4)
C67 Rh2 C64 65.9(4)
N11 Rh2 C64 97.3(4)
O2 Rh2 C65 99.1(3)
O1 Rh2 C65 152.2(3)
C63 Rh2 C65 66.0(4)
C66 Rh2 C65 38.7(4)
C67 Rh2 C65 66.4(3)
N11 Rh2 C65 123.0(4)
C64 Rh2 C65 39.1(4)
N4 Rh3 N13 88.4(3)
N4 Rh3 N2 77.4(3)
N13 Rh3 N2 90.8(3)
N4 Rh3 C73 98.8(3)
N13 Rh3 C73 155.5(3)
N2 Rh3 C73 113.6(3)
N4 Rh3 C77 131.1(3)
N13 Rh3 C77 140.5(3)
N2 Rh3 C77 96.4(3)
C73 Rh3 C77 39.1(4)
N4 Rh3 C74 98.9(3)
N13 Rh3 C74 116.5(3)
N2 Rh3 C74 152.5(3)
C73 Rh3 C74 39.4(4)
C77 Rh3 C74 65.3(4)
N4 Rh3 C76 162.9(3)
N13 Rh3 C76 103.7(3)
N2 Rh3 C76 113.9(4)
C73 Rh3 C76 65.3(4)
C77 Rh3 C76 38.5(4)
C74 Rh3 C76 65.0(4)
N4 Rh3 C75 128.7(4)
N13 Rh3 C75 91.9(3)
N2 Rh3 C75 153.8(4)
C73 Rh3 C75 65.4(4)
C77 Rh3 C75 65.9(4)
C74 Rh3 C75 37.6(4)
C76 Rh3 C75 40.4(4)
O4 Rh4 O3 79.7(2)
O4 Rh4 C86 103.6(3)
O3 Rh4 C86 108.9(3)
O4 Rh4 C85 97.8(3)
O3 Rh4 C85 146.9(3)
C86 Rh4 C85 39.2(4)
O4 Rh4 N15 85.0(3)
O3 Rh4 N15 84.4(3)
C86 Rh4 N15 165.1(4)
C85 Rh4 N15 128.4(4)
O4 Rh4 C83 161.9(3)
O3 Rh4 C83 117.3(3)
C86 Rh4 C83 66.3(3)
C85 Rh4 C83 64.7(3)
N15 Rh4 C83 102.1(3)
O4 Rh4 C87 139.2(3)
O3 Rh4 C87 95.6(3)
C86 Rh4 C87 39.4(4)
C85 Rh4 C87 64.7(4)
N15 Rh4 C87 135.3(3)
C83 Rh4 C87 39.2(4)
O4 Rh4 C84 123.9(3)
O3 Rh4 C84 156.3(3)
C86 Rh4 C84 66.8(4)
C85 Rh4 C84 39.1(4)
N15 Rh4 C84 98.3(3)
C83 Rh4 C84 39.0(4)
C87 Rh4 C84 65.9(4)
O5 Rh5 C93 112.3(4)
O5 Rh5 O6 79.5(2)
C93 Rh5 O6 99.9(3)
O5 Rh5 C94 95.4(3)
C93 Rh5 C94 39.5(4)
O6 Rh5 C94 133.8(3)
O5 Rh5 C97 152.7(4)
C93 Rh5 C97 41.1(5)
O6 Rh5 C97 97.1(4)
C94 Rh5 C97 67.2(5)
O5 Rh5 N10 82.9(3)
C93 Rh5 N10 164.3(4)
O6 Rh5 N10 86.1(3)
C94 Rh5 N10 139.3(4)
C97 Rh5 N10 124.1(4)
O5 Rh5 C95 114.0(4)
C93 Rh5 C95 66.6(4)
O6 Rh5 C95 163.4(4)
C94 Rh5 C95 39.5(4)
C97 Rh5 C95 66.4(5)
N10 Rh5 C95 104.6(4)
O5 Rh5 C96 152.7(4)
C93 Rh5 C96 66.4(4)
O6 Rh5 C96 127.8(4)
C94 Rh5 C96 65.8(4)
C97 Rh5 C96 38.8(5)
N10 Rh5 C96 98.5(4)
C95 Rh5 C96 39.1(5)
N7 Rh6 N12 88.1(3)
N7 Rh6 N5 77.1(3)
N12 Rh6 N5 91.3(3)
N7 Rh6 C107 106.5(4)
N12 Rh6 C107 107.7(5)
N5 Rh6 C107 160.6(5)
N7 Rh6 C106 97.0(4)
N12 Rh6 C106 146.3(5)
N5 Rh6 C106 122.4(5)
C107 Rh6 C106 38.9(6)
N7 Rh6 C105 119.6(3)
N12 Rh6 C105 152.3(3)
N5 Rh6 C105 95.7(4)
C107 Rh6 C105 65.7(5)
C106 Rh6 C105 37.9(5)
N7 Rh6 C104 157.2(3)
N12 Rh6 C104 114.4(3)
N5 Rh6 C104 104.2(3)
C107 Rh6 C104 65.0(4)
C106 Rh6 C104 62.7(4)
C105 Rh6 C104 37.8(3)
N7 Rh6 C103 145.5(4)
N12 Rh6 C103 92.6(4)
N5 Rh6 C103 137.4(4)
C107 Rh6 C103 40.9(5)
C106 Rh6 C103 64.8(5)
C105 Rh6 C103 64.5(4)
C104 Rh6 C103 37.3(4)
O7 Rh7 O8 79.7(2)
O7 Rh7 C114 117.3(4)
O8 Rh7 C114 162.5(4)
O7 Rh7 C117 106.1(4)
O8 Rh7 C117 107.1(3)
C114 Rh7 C117 65.6(4)
O7 Rh7 C116 145.0(4)
O8 Rh7 C116 98.9(4)
C114 Rh7 C116 65.0(4)
C117 Rh7 C116 40.4(5)
O7 Rh7 C115 157.4(3)
O8 Rh7 C115 122.4(4)
C114 Rh7 C115 40.3(4)
C117 Rh7 C115 65.1(5)
C116 Rh7 C115 36.6(5)
O7 Rh7 C113 93.9(3)
O8 Rh7 C113 142.9(3)
C114 Rh7 C113 38.6(4)
C117 Rh7 C113 39.5(4)
C116 Rh7 C113 66.1(5)
C115 Rh7 C113 65.8(4)
O7 Rh7 N14 84.7(3)
O8 Rh7 N14 85.6(3)
C114 Rh7 N14 99.7(3)
C117 Rh7 N14 164.4(3)
C116 Rh7 N14 130.2(4)
C115 Rh7 N14 100.6(4)
C113 Rh7 N14 130.5(3)
N8 Rh8 N16 86.8(3)
N8 Rh8 C125 113.1(3)
N16 Rh8 C125 158.9(3)
N8 Rh8 C127 112.5(3)
N16 Rh8 C127 101.8(3)
C125 Rh8 C127 65.0(4)
N8 Rh8 N6 77.4(3)
N16 Rh8 N6 90.5(3)
C125 Rh8 N6 100.3(4)
C127 Rh8 N6 164.4(3)
N8 Rh8 C126 95.9(3)
N16 Rh8 C126 136.9(4)
C125 Rh8 C126 38.6(4)
C127 Rh8 C126 38.0(4)
N6 Rh8 C126 132.1(4)
N8 Rh8 C123 151.7(3)
N16 Rh8 C123 94.7(3)
C125 Rh8 C123 64.5(4)
C127 Rh8 C123 39.6(4)
N6 Rh8 C123 130.7(3)
C126 Rh8 C123 64.2(4)
N8 Rh8 C124 152.6(3)
N16 Rh8 C124 120.6(3)
C125 Rh8 C124 39.7(3)
C127 Rh8 C124 64.2(4)
N6 Rh8 C124 101.3(3)
C126 Rh8 C124 64.3(3)
C123 Rh8 C124 36.6(3)
C4 N1 C1 116.6(7)
C4 N1 Rh1 129.8(5)
C1 N1 Rh1 113.6(5)
C2 N2 C3 117.4(7)
C2 N2 Rh3 129.6(5)
C3 N2 Rh3 113.1(5)
C5 N3 O2 117.8(6)
C5 N3 Rh1 117.5(6)
O2 N3 Rh1 124.6(5)
C6 N4 O4 116.9(6)
C6 N4 Rh3 117.5(5)
O4 N4 Rh3 125.4(5)
C10 N5 C7 117.4(7)
C10 N5 Rh6 129.3(6)
C7 N5 Rh6 113.2(5)
C8 N6 C9 117.6(7)
C8 N6 Rh8 130.2(6)
C9 N6 Rh8 111.9(5)
C11 N7 O6 117.4(7)
C11 N7 Rh6 117.1(5)
O6 N7 Rh6 125.3(6)
C12 N8 O8 116.9(6)
C12 N8 Rh8 118.5(5)
O8 N8 Rh8 124.7(5)
C13 N9 C17 117.7(7)
C13 N9 Rh1 123.8(5)
C17 N9 Rh1 117.8(6)
C22 N10 C18 116.2(8)
C22 N10 Rh5 122.2(7)
C18 N10 Rh5 121.5(6)
C27 N11 C23 116.2(8)
C27 N11 Rh2 122.1(7)
C23 N11 Rh2 121.7(6)
C28 N12 C32 116.9(7)
C28 N12 Rh6 122.2(6)
C32 N12 Rh6 120.6(5)
C37 N13 C33 119.1(8)
C37 N13 Rh3 118.7(6)
C33 N13 Rh3 121.6(6)
C38 N14 C42 118.1(8)
C38 N14 Rh7 119.8(6)
C42 N14 Rh7 122.1(6)
C43 N15 C47 117.0(7)
C43 N15 Rh4 122.6(6)
C47 N15 Rh4 120.4(6)
C48 N16 C52 119.7(7)
C48 N16 Rh8 122.1(5)
C52 N16 Rh8 117.5(6)
C5 O1 Rh2 108.8(5)
N3 O2 Rh2 110.4(4)
C6 O3 Rh4 108.2(5)
N4 O4 Rh4 110.7(4)
C11 O5 Rh5 108.3(5)
N7 O6 Rh5 109.6(5)
C12 O7 Rh7 107.8(5)
N8 O8 Rh7 109.6(4)
O9 S1 O11 116.6(8)
O9 S1 O10 111.6(12)
O11 S1 O10 109.5(9)
O9 S1 C133 106.7(9)
O11 S1 C133 108.2(8)
O10 S1 C133 103.3(9)
O14 S2 O13 115.7(8)
O14 S2 O12 112.7(6)
O13 S2 O12 115.6(8)
O14 S2 C134 104.1(6)
O13 S2 C134 104.3(6)
O12 S2 C134 102.3(6)
O16 S3 O15 123.4(9)
O16 S3 O17 107.5(10)
O15 S3 O17 111.2(7)
O16 S3 C135 106.2(9)
O15 S3 C135 107.3(7)
O17 S3 C135 98.1(9)
O18 S4 O20 115.8(7)
O18 S4 O19 112.2(9)
O20 S4 O19 115.3(10)
O18 S4 C136 103.7(6)
O20 S4 C136 105.1(7)
O19 S4 C136 102.8(7)
O23 S5 O22 114.3(11)
O23 S5 O21 115.2(13)
O22 S5 O21 116.0(13)
O23 S5 C137 105.4(11)
O22 S5 C137 100.4(12)
O21 S5 C137 102.8(11)
O26 S6 O25 121.3(13)
O26 S6 O24 117.4(12)
O25 S6 O24 112.7(12)
O26 S6 C138 94.9(17)
O25 S6 C138 92.4(15)
O24 S6 C138 112.7(10)
O28 S7 O27 107.3(15)
O28 S7 O29 108.2(17)
O27 S7 O29 128.7(16)
O28 S7 C139 110.5(14)
O27 S7 C139 93.4(12)
O29 S7 C139 107.1(14)
N1 C1 C2 120.4(8)
N1 C1 C5 115.4(7)
C2 C1 C5 124.3(7)
N2 C2 C1 122.9(7)
N2 C3 C4 121.1(7)
N2 C3 C6 117.2(7)
C4 C3 C6 121.7(7)
N1 C4 C3 121.5(7)
N3 C5 O1 123.9(8)
N3 C5 C1 116.7(7)
O1 C5 C1 119.4(7)
O3 C6 N4 124.3(7)
O3 C6 C3 121.5(7)
N4 C6 C3 114.2(7)
N5 C7 C8 119.9(7)
N5 C7 C11 116.9(7)
C8 C7 C11 123.1(7)
N6 C8 C7 122.3(7)
C10 C9 N6 120.0(8)
C10 C9 C12 123.8(7)
N6 C9 C12 116.1(7)
N5 C10 C9 122.7(7)
O5 C11 N7 125.1(7)
O5 C11 C7 120.1(7)
N7 C11 C7 114.7(7)
N8 C12 O7 125.9(7)
N8 C12 C9 115.7(7)
O7 C12 C9 118.3(7)
C14 C13 N9 124.4(8)
C13 C14 C15 119.9(8)
C16 C15 C14 115.8(8)
C16 C15 C20 121.7(8)
C14 C15 C20 122.4(8)
C17 C16 C15 121.1(8)
N9 C17 C16 121.2(8)
N10 C18 C19 123.5(8)
C18 C19 C20 117.9(8)
C21 C20 C19 117.9(8)
C21 C20 C15 121.0(8)
C19 C20 C15 121.1(8)
C22 C21 C20 118.1(9)
N10 C22 C21 126.5(10)
C24 C23 N11 123.1(9)
C23 C24 C25 120.8(9)
C26 C25 C24 115.9(9)
C26 C25 C30 121.3(9)
C24 C25 C30 122.4(8)
C27 C26 C25 120.4(10)
N11 C27 C26 123.4(10)
N12 C28 C29 122.8(8)
C28 C29 C30 119.7(9)
C31 C30 C29 117.5(9)
C31 C30 C25 121.9(8)
C29 C30 C25 120.5(8)
C30 C31 C32 121.1(9)
N12 C32 C31 121.9(8)
N13 C33 C34 122.0(9)
C33 C34 C35 119.6(8)
C34 C35 C36 118.5(8)
C34 C35 C40 120.9(8)
C36 C35 C40 120.6(8)
C35 C36 C37 117.2(9)
N13 C37 C36 123.5(9)
N14 C38 C39 123.2(10)
C38 C39 C40 118.4(9)
C41 C40 C39 117.1(8)
C41 C40 C35 122.3(9)
C39 C40 C35 120.5(8)
C40 C41 C42 120.8(9)
N14 C42 C41 122.4(8)
C44 C43 N15 122.0(8)
C43 C44 C45 121.6(9)
C44 C45 C46 115.4(8)
C44 C45 C50 121.9(8)
C46 C45 C50 122.7(7)
C47 C46 C45 121.7(8)
C46 C47 N15 122.3(9)
N16 C48 C49 121.5(8)
C48 C49 C50 121.0(8)
C49 C50 C51 116.5(7)
C49 C50 C45 122.2(7)
C51 C50 C45 121.3(7)
C52 C51 C50 120.9(8)
N16 C52 C51 120.3(8)
C54 C53 C57 104.4(8)
C54 C53 C58 126.8(10)
C57 C53 C58 128.4(11)
C54 C53 Rh1 72.4(5)
C57 C53 Rh1 71.1(5)
C58 C53 Rh1 126.1(8)
C55 C54 C53 112.1(8)
C55 C54 C59 124.2(10)
C53 C54 C59 123.7(9)
C55 C54 Rh1 71.1(4)
C53 C54 Rh1 69.6(5)
C59 C54 Rh1 125.3(7)
C54 C55 C56 106.0(9)
C54 C55 C60 126.7(9)
C56 C55 C60 127.0(10)
C54 C55 Rh1 71.8(5)
C56 C55 Rh1 69.7(5)
C60 C55 Rh1 127.7(7)
C57 C56 C55 106.5(9)
C57 C56 C61 129.5(11)
C55 C56 C61 123.9(11)
C57 C56 Rh1 71.0(6)
C55 C56 Rh1 71.2(5)
C61 C56 Rh1 125.7(7)
C56 C57 C53 110.6(9)
C56 C57 C62 127.3(11)
C53 C57 C62 122.1(11)
C56 C57 Rh1 71.0(5)
C53 C57 Rh1 70.5(5)
C62 C57 Rh1 124.9(7)
C64 C63 C67 108.6(8)
C64 C63 C68 126.4(11)
C67 C63 C68 125.0(11)
C64 C63 Rh2 71.7(5)
C67 C63 Rh2 70.4(5)
C68 C63 Rh2 126.5(7)
C63 C64 C65 108.8(9)
C63 C64 C69 124.4(9)
C65 C64 C69 126.9(9)
C63 C64 Rh2 69.4(5)
C65 C64 Rh2 70.8(5)
C69 C64 Rh2 125.4(7)
C66 C65 C64 107.4(8)
C66 C65 C70 125.9(10)
C64 C65 C70 126.7(11)
C66 C65 Rh2 69.1(5)
C64 C65 Rh2 70.1(5)
C70 C65 Rh2 126.7(7)
C65 C66 C67 108.9(8)
C65 C66 C71 126.3(10)
C67 C66 C71 124.6(10)
C65 C66 Rh2 72.1(5)
C67 C66 Rh2 70.0(5)
C71 C66 Rh2 127.5(7)
C63 C67 C72 124.9(10)
C63 C67 C66 106.3(8)
C72 C67 C66 128.7(10)
C63 C67 Rh2 69.9(5)
C72 C67 Rh2 124.8(7)
C66 C67 Rh2 69.6(5)
C77 C73 C74 108.3(8)
C77 C73 C78 124.9(11)
C74 C73 C78 126.6(11)
C77 C73 Rh3 72.1(5)
C74 C73 Rh3 71.9(5)
C78 C73 Rh3 125.9(7)
C75 C74 C73 109.6(9)
C75 C74 C79 126.2(11)
C73 C74 C79 124.2(10)
C75 C74 Rh3 72.1(5)
C73 C74 Rh3 68.6(5)
C79 C74 Rh3 125.6(6)
C74 C75 C80 125.2(13)
C74 C75 C76 106.7(9)
C80 C75 C76 128.1(12)
C74 C75 Rh3 70.3(5)
C80 C75 Rh3 125.6(8)
C76 C75 Rh3 69.6(5)
C77 C76 C81 130.6(13)
C77 C76 C75 107.2(9)
C81 C76 C75 122.0(12)
C77 C76 Rh3 70.1(5)
C81 C76 Rh3 128.8(7)
C75 C76 Rh3 70.1(5)
C76 C77 C73 108.2(9)
C76 C77 C82 123.8(11)
C73 C77 C82 128.0(11)
C76 C77 Rh3 71.4(5)
C73 C77 Rh3 68.8(5)
C82 C77 Rh3 127.3(7)
C84 C83 C87 108.8(8)
C84 C83 C88 127.4(10)
C87 C83 C88 123.8(10)
C84 C83 Rh4 70.7(5)
C87 C83 Rh4 70.6(5)
C88 C83 Rh4 125.2(6)
C85 C84 C83 105.9(9)
C85 C84 C89 129.2(10)
C83 C84 C89 124.7(9)
C85 C84 Rh4 69.7(5)
C83 C84 Rh4 70.3(5)
C89 C84 Rh4 128.2(7)
C86 C85 C84 110.6(9)
C86 C85 C90 125.0(9)
C84 C85 C90 124.2(10)
C86 C85 Rh4 69.7(5)
C84 C85 Rh4 71.3(5)
C90 C85 Rh4 122.0(7)
C85 C86 C87 106.6(8)
C85 C86 C91 127.1(9)
C87 C86 C91 126.1(10)
C85 C86 Rh4 71.1(5)
C87 C86 Rh4 71.7(5)
C91 C86 Rh4 126.9(7)
C86 C87 C83 108.0(9)
C86 C87 C92 126.0(9)
C83 C87 C92 125.9(9)
C86 C87 Rh4 68.9(5)
C83 C87 Rh4 70.2(5)
C92 C87 Rh4 122.6(7)
C94 C93 C98 128.8(13)
C94 C93 C97 107.5(10)
C98 C93 C97 123.5(13)
C94 C93 Rh5 71.0(5)
C98 C93 Rh5 127.1(8)
C97 C93 Rh5 70.2(5)
C93 C94 C95 108.6(10)
C93 C94 C99 125.3(11)
C95 C94 C99 125.8(12)
C93 C94 Rh5 69.5(5)
C95 C94 Rh5 70.9(6)
C99 C94 Rh5 120.5(7)
C96 C95 C94 107.7(10)
C96 C95 C100 126.6(11)
C94 C95 C100 125.4(12)
C96 C95 Rh5 71.2(6)
C94 C95 Rh5 69.6(5)
C100 C95 Rh5 129.5(9)
C97 C96 C95 109.4(10)
C97 C96 C101 125.7(13)
C95 C96 C101 124.9(12)
C97 C96 Rh5 69.2(6)
C95 C96 Rh5 69.7(5)
C101 C96 Rh5 128.3(8)
C96 C97 C102 128.5(13)
C96 C97 C93 106.8(11)
C102 C97 C93 124.7(13)
C96 C97 Rh5 72.0(6)
C102 C97 Rh5 125.3(9)
C93 C97 Rh5 68.7(6)
C104 C103 C108 131.2(14)
C104 C103 C107 104.9(10)
C108 C103 C107 123.8(15)
C104 C103 Rh6 70.2(6)
C108 C103 Rh6 125.5(10)
C107 C103 Rh6 66.8(6)
C103 C104 C105 112.3(10)
C103 C104 C109 120.3(12)
C105 C104 C109 127.0(13)
C103 C104 Rh6 72.5(6)
C105 C104 Rh6 70.9(6)
C109 C104 Rh6 129.5(9)
C104 C105 C106 106.5(11)
C104 C105 C110 123.8(14)
C106 C105 C110 128.9(14)
C104 C105 Rh6 71.3(6)
C106 C105 Rh6 71.0(7)
C110 C105 Rh6 130.7(11)
C105 C106 C107 110.4(10)
C105 C106 C111 120.5(15)
C107 C106 C111 129.0(15)
C105 C106 Rh6 71.1(6)
C107 C106 Rh6 68.9(7)
C111 C106 Rh6 124.8(10)
C106 C107 C112 126.5(17)
C106 C107 C103 105.5(11)
C112 C107 C103 127.4(17)
C106 C107 Rh6 72.2(7)
C112 C107 Rh6 127.7(11)
C103 C107 Rh6 72.3(6)
C114 C113 C117 107.5(10)
C114 C113 C118 127.5(11)
C117 C113 C118 124.6(11)
C114 C113 Rh7 69.5(6)
C117 C113 Rh7 69.7(5)
C118 C113 Rh7 120.5(7)
C113 C114 C115 108.1(9)
C113 C114 C119 125.0(11)
C115 C114 C119 126.6(10)
C113 C114 Rh7 71.9(5)
C115 C114 Rh7 70.7(6)
C119 C114 Rh7 128.2(8)
C116 C115 C114 108.7(10)
C116 C115 C120 126.7(13)
C114 C115 C120 124.7(12)
C116 C115 Rh7 71.5(6)
C114 C115 Rh7 69.0(5)
C120 C115 Rh7 126.7(10)
C115 C116 C117 109.5(11)
C115 C116 C121 131.2(14)
C117 C116 C121 119.3(13)
C115 C116 Rh7 71.9(7)
C117 C116 Rh7 69.8(6)
C121 C116 Rh7 123.3(8)
C113 C117 C116 106.3(9)
C113 C117 C122 128.0(13)
C116 C117 C122 125.7(12)
C113 C117 Rh7 70.8(5)
C116 C117 Rh7 69.8(6)
C122 C117 Rh7 126.0(7)
C124 C123 C127 108.2(8)
C124 C123 C128 127.6(10)
C127 C123 C128 123.9(10)
C124 C123 Rh8 72.1(5)
C127 C123 Rh8 68.2(5)
C128 C123 Rh8 129.0(7)
C123 C124 C129 128.5(9)
C123 C124 C125 108.0(8)
C129 C124 C125 123.4(9)
C123 C124 Rh8 71.3(5)
C129 C124 Rh8 128.0(7)
C125 C124 Rh8 67.6(5)
C126 C125 C124 106.9(9)
C126 C125 C130 128.3(9)
C124 C125 C130 124.4(9)
C126 C125 Rh8 72.2(5)
C124 C125 Rh8 72.6(5)
C130 C125 Rh8 125.3(7)
C127 C126 C125 108.6(9)
C127 C126 C131 124.3(12)
C125 C126 C131 127.1(12)
C127 C126 Rh8 69.6(6)
C125 C126 Rh8 69.2(5)
C131 C126 Rh8 124.9(7)
C126 C127 C123 107.9(9)
C126 C127 C132 128.0(11)
C123 C127 C132 123.8(10)
C126 C127 Rh8 72.4(6)
C123 C127 Rh8 72.3(5)
C132 C127 Rh8 126.2(8)
F2 C133 F1 104.0(14)
F2 C133 F3 98.0(16)
F1 C133 F3 105.0(18)
F2 C133 S1 119.5(15)
F1 C133 S1 111.8(13)
F3 C133 S1 116.5(12)
F5 C134 F6 104.5(10)
F5 C134 F4 108.6(9)
F6 C134 F4 104.5(9)
F5 C134 S2 111.9(8)
F6 C134 S2 114.0(8)
F4 C134 S2 112.8(7)
F9 C135 F8 112.7(15)
F9 C135 F7 104.5(17)
F8 C135 F7 107.4(16)
F9 C135 S3 114.2(13)
F8 C135 S3 110.3(15)
F7 C135 S3 107.1(11)
F11 C136 F10 105.0(12)
F11 C136 F12 108.1(13)
F10 C136 F12 97.2(12)
F11 C136 S4 118.5(12)
F10 C136 S4 114.4(10)
F12 C136 S4 111.3(10)
F14 C137 F13 114.3(17)
F14 C137 F15 103(2)
F13 C137 F15 109.1(15)
F14 C137 S5 110.1(12)
F13 C137 S5 110.8(16)
F15 C137 S5 109.2(14)
F16 C138 F18 107(2)
F16 C138 F17 111.3(19)
F18 C138 F17 105.9(16)
F16 C138 S6 110.6(15)
F18 C138 S6 107.6(15)
F17 C138 S6 113.7(15)
F20 C139 F21 106(2)
F20 C139 F19 102(2)
F21 C139 F19 99(2)
F20 C139 S7 116.8(17)
F21 C139 S7 114.4(17)
F19 C139 S7 117.0(15)

loop_
_geom_bond_atom_site_label_1
_geom_bond_atom_site_label_2
_geom_bond_distance
Rh1 N3 2.079(6)
Rh1 N9 2.130(7)
Rh1 N1 2.133(6)
Rh1 C53 2.161(9)
Rh1 C57 2.169(9)
Rh1 C56 2.169(9)
Rh1 C55 2.190(8)
Rh1 C54 2.198(8)
Rh2 O2 2.088(5)
Rh2 O1 2.093(6)
Rh2 C63 2.110(8)
Rh2 C66 2.111(8)
Rh2 C67 2.116(8)
Rh2 N11 2.138(8)
Rh2 C64 2.140(9)
Rh2 C65 2.151(10)
Rh3 N4 2.057(7)
Rh3 N13 2.113(7)
Rh3 N2 2.119(7)
Rh3 C73 2.119(8)
Rh3 C77 2.162(9)
Rh3 C74 2.164(9)
Rh3 C76 2.179(9)
Rh3 C75 2.186(9)
Rh4 O4 2.083(6)
Rh4 O3 2.094(5)
Rh4 C86 2.112(10)
Rh4 C85 2.129(9)
Rh4 N15 2.136(7)
Rh4 C83 2.145(8)
Rh4 C87 2.149(8)
Rh4 C84 2.151(8)
Rh5 O5 2.090(6)
Rh5 C93 2.101(9)
Rh5 O6 2.113(6)
Rh5 C94 2.122(9)
Rh5 C97 2.122(10)
Rh5 N10 2.124(7)
Rh5 C95 2.139(10)
Rh5 C96 2.158(9)
Rh6 N7 2.079(7)
Rh6 N12 2.114(7)
Rh6 N5 2.115(7)
Rh6 C107 2.119(11)
Rh6 C106 2.162(11)
Rh6 C105 2.163(10)
Rh6 C104 2.168(10)
Rh6 C103 2.197(11)
Rh7 O7 2.084(5)
Rh7 O8 2.104(6)
Rh7 C114 2.116(9)
Rh7 C117 2.133(10)
Rh7 C116 2.133(11)
Rh7 C115 2.139(10)
Rh7 C113 2.147(10)
Rh7 N14 2.152(7)
Rh8 N8 2.053(6)
Rh8 N16 2.122(7)
Rh8 C125 2.125(9)
Rh8 C127 2.127(9)
Rh8 N6 2.139(7)
Rh8 C126 2.163(9)
Rh8 C123 2.182(9)
Rh8 C124 2.193(8)
N1 C4 1.347(10)
N1 C1 1.365(10)
N2 C2 1.309(11)
N2 C3 1.354(10)
N3 C5 1.291(10)
N3 O2 1.357(9)
N4 C6 1.333(10)
N4 O4 1.342(9)
N5 C10 1.327(10)
N5 C7 1.364(10)
N6 C8 1.315(10)
N6 C9 1.374(10)
N7 C11 1.324(11)
N7 O6 1.339(9)
N8 C12 1.290(11)
N8 O8 1.365(8)
N9 C13 1.326(11)
N9 C17 1.361(11)
N10 C22 1.304(14)
N10 C18 1.338(12)
N11 C27 1.333(13)
N11 C23 1.344(12)
N12 C28 1.349(11)
N12 C32 1.356(11)
N13 C37 1.297(13)
N13 C33 1.329(12)
N14 C38 1.316(12)
N14 C42 1.326(13)
N15 C43 1.358(12)
N15 C47 1.375(10)
N16 C48 1.329(12)
N16 C52 1.375(10)
O1 C5 1.318(9)
O3 C6 1.300(9)
O5 C11 1.292(10)
O7 C12 1.313(10)
O9 S1 1.347(12)
O10 S1 1.420(15)
O11 S1 1.415(9)
O12 S2 1.452(10)
O13 S2 1.425(13)
O14 S2 1.381(9)
O15 S3 1.410(9)
O16 S3 1.393(12)
O17 S3 1.540(12)
O18 S4 1.384(10)
O19 S4 1.418(13)
O20 S4 1.415(11)
O21 S5 1.472(17)
O22 S5 1.449(18)
O23 S5 1.383(14)
O24 S6 1.409(11)
O25 S6 1.408(15)
O26 S6 1.385(14)
O27 S7 1.449(12)
O28 S7 1.39(2)
O29 S7 1.53(3)
S1 C133 1.66(2)
S2 C134 1.781(11)
S3 C135 1.729(18)
S4 C136 1.714(18)
S5 C137 1.790(19)
S6 C138 1.744(16)
S7 C139 1.66(2)
F1 C133 1.35(2)
F2 C133 1.307(17)
F3 C133 1.39(2)
F4 C134 1.350(12)
F5 C134 1.317(13)
F6 C134 1.338(13)
F7 C135 1.36(2)
F8 C135 1.33(2)
F9 C135 1.309(17)
F10 C136 1.370(15)
F11 C136 1.323(16)
F12 C136 1.385(17)
F13 C137 1.30(2)
F14 C137 1.282(16)
F15 C137 1.307(19)
F16 C138 1.28(2)
F17 C138 1.368(16)
F18 C138 1.32(2)
F19 C139 1.380(16)
F20 C139 1.346(17)
F21 C139 1.367(17)
C1 C2 1.388(11)
C1 C5 1.442(12)
C3 C4 1.385(11)
C3 C6 1.446(11)
C7 C8 1.390(12)
C7 C11 1.440(11)
C9 C10 1.368(12)
C9 C12 1.457(11)
C13 C14 1.320(12)
C14 C15 1.426(12)
C15 C16 1.378(12)
C15 C20 1.489(12)
C16 C17 1.367(12)
C18 C19 1.404(12)
C19 C20 1.410(13)
C20 C21 1.382(13)
C21 C22 1.375(13)
C23 C24 1.339(14)
C24 C25 1.392(14)
C25 C26 1.367(14)
C25 C30 1.495(12)
C26 C27 1.358(15)
C28 C29 1.368(13)
C29 C30 1.395(13)
C30 C31 1.348(13)
C31 C32 1.380(13)
C33 C34 1.374(14)
C34 C35 1.384(13)
C35 C36 1.384(12)
C35 C40 1.504(12)
C36 C37 1.413(14)
C38 C39 1.377(13)
C39 C40 1.409(14)
C40 C41 1.354(14)
C41 C42 1.366(13)
C43 C44 1.330(12)
C44 C45 1.393(11)
C45 C46 1.400(12)
C45 C50 1.502(11)
C46 C47 1.309(12)
C48 C49 1.377(12)
C49 C50 1.394(11)
C50 C51 1.397(11)
C51 C52 1.378(12)
C53 C54 1.419(14)
C53 C57 1.427(15)
C53 C58 1.464(15)
C54 C55 1.395(13)
C54 C59 1.524(13)
C55 C56 1.461(13)
C55 C60 1.485(14)
C56 C57 1.413(16)
C56 C61 1.470(15)
C57 C62 1.491(15)
C63 C64 1.417(14)
C63 C67 1.435(14)
C63 C68 1.530(14)
C64 C65 1.436(14)
C64 C69 1.517(14)
C65 C66 1.414(15)
C65 C70 1.462(15)
C66 C67 1.456(13)
C66 C71 1.499(14)
C67 C72 1.444(14)
C73 C77 1.434(15)
C73 C74 1.445(15)
C73 C78 1.475(15)
C74 C75 1.402(16)
C74 C79 1.518(15)
C75 C80 1.489(19)
C75 C76 1.507(17)
C76 C77 1.431(15)
C76 C81 1.453(16)
C77 C82 1.463(16)
C83 C84 1.434(14)
C83 C87 1.442(13)
C83 C88 1.510(13)
C84 C85 1.431(13)
C84 C89 1.501(14)
C85 C86 1.423(16)
C85 C90 1.522(15)
C86 C87 1.435(13)
C86 C91 1.490(14)
C87 C92 1.492(15)
C93 C94 1.428(16)
C93 C98 1.462(17)
C93 C97 1.484(18)
C94 C95 1.439(15)
C94 C99 1.481(16)
C95 C96 1.438(18)
C95 C100 1.451(18)
C96 C97 1.422(18)
C96 C101 1.513(16)
C97 C102 1.47(2)
C103 C104 1.396(16)
C103 C108 1.47(2)
C103 C107 1.510(18)
C104 C105 1.405(13)
C104 C109 1.505(17)
C105 C106 1.405(19)
C105 C110 1.46(2)
C106 C107 1.42(2)
C106 C111 1.520(18)
C107 C112 1.45(2)
C113 C114 1.408(13)
C113 C117 1.445(15)
C113 C118 1.455(16)
C114 C115 1.467(16)
C114 C119 1.514(15)
C115 C116 1.340(17)
C115 C120 1.536(17)
C116 C117 1.473(18)
C116 C121 1.55(2)
C117 C122 1.479(16)
C123 C124 1.372(13)
C123 C127 1.459(15)
C123 C128 1.485(13)
C124 C129 1.448(14)
C124 C125 1.468(13)
C125 C126 1.417(15)
C125 C130 1.531(15)
C126 C127 1.396(15)
C126 C131 1.503(15)
C127 C132 1.538(16)
C141 O33 1.426(17)
C142 O34 1.446(15)

loop_
_geom_torsion_atom_site_label_1
_geom_torsion_atom_site_label_2
_geom_torsion_atom_site_label_3
_geom_torsion_atom_site_label_4
_geom_torsion
N3 Rh1 N1 C4 -176.1(7)
N9 Rh1 N1 C4 -88.4(7)
C53 Rh1 N1 C4 42.2(17)
C57 Rh1 N1 C4 99.2(8)
C56 Rh1 N1 C4 75.6(7)
C55 Rh1 N1 C4 35.6(7)
C54 Rh1 N1 C4 10.2(8)
N3 Rh1 N1 C1 3.4(5)
N9 Rh1 N1 C1 91.1(5)
C53 Rh1 N1 C1 -138.3(13)
C57 Rh1 N1 C1 -81.3(7)
C56 Rh1 N1 C1 -104.9(6)
C55 Rh1 N1 C1 -144.9(5)
C54 Rh1 N1 C1 -170.3(5)
N4 Rh3 N2 C2 -175.3(8)
N13 Rh3 N2 C2 -87.1(7)
C73 Rh3 N2 C2 90.5(8)
C77 Rh3 N2 C2 53.9(8)
C74 Rh3 N2 C2 99.8(10)
C76 Rh3 N2 C2 18.2(8)
C75 Rh3 N2 C2 8.7(12)
N4 Rh3 N2 C3 6.5(5)
N13 Rh3 N2 C3 94.7(5)
C73 Rh3 N2 C3 -87.7(6)
C77 Rh3 N2 C3 -124.3(6)
C74 Rh3 N2 C3 -78.4(9)
C76 Rh3 N2 C3 -160.0(6)
C75 Rh3 N2 C3 -169.6(7)
N9 Rh1 N3 C5 -96.8(6)
N1 Rh1 N3 C5 -4.1(6)
C53 Rh1 N3 C5 166.2(6)
C57 Rh1 N3 C5 131.1(6)
C56 Rh1 N3 C5 94.9(7)
C55 Rh1 N3 C5 84.7(8)
C54 Rh1 N3 C5 165.4(7)
N9 Rh1 N3 O2 85.9(6)
N1 Rh1 N3 O2 178.7(6)
C53 Rh1 N3 O2 -11.0(7)
C57 Rh1 N3 O2 -46.1(6)
C56 Rh1 N3 O2 -82.3(6)
C55 Rh1 N3 O2 -92.5(8)
C54 Rh1 N3 O2 -11.8(10)
N13 Rh3 N4 C6 -98.7(6)
N2 Rh3 N4 C6 -7.6(6)
C73 Rh3 N4 C6 104.8(6)
C77 Rh3 N4 C6 79.9(7)
C74 Rh3 N4 C6 144.7(6)
C76 Rh3 N4 C6 125.8(13)
C75 Rh3 N4 C6 170.2(6)
N13 Rh3 N4 O4 86.4(6)
N2 Rh3 N4 O4 177.6(6)
C73 Rh3 N4 O4 -70.1(7)
C77 Rh3 N4 O4 -95.0(7)
C74 Rh3 N4 O4 -30.2(7)
C76 Rh3 N4 O4 -49.0(15)
C75 Rh3 N4 O4 -4.7(8)
N7 Rh6 N5 C10 -175.9(7)
N12 Rh6 N5 C10 -88.1(7)
C107 Rh6 N5 C10 81.2(15)
C106 Rh6 N5 C10 93.9(8)
C105 Rh6 N5 C10 65.0(8)
C104 Rh6 N5 C10 27.5(8)
C103 Rh6 N5 C10 7.1(10)
N7 Rh6 N5 C7 8.1(5)
N12 Rh6 N5 C7 95.9(5)
C107 Rh6 N5 C7 -94.8(14)
C106 Rh6 N5 C7 -82.0(7)
C105 Rh6 N5 C7 -110.9(6)
C104 Rh6 N5 C7 -148.4(6)
C103 Rh6 N5 C7 -168.9(6)
N8 Rh8 N6 C8 178.9(8)
N16 Rh8 N6 C8 -94.5(7)
C125 Rh8 N6 C8 67.4(8)
C127 Rh8 N6 C8 48.0(16)
C126 Rh8 N6 C8 92.4(8)
C123 Rh8 N6 C8 2.2(9)
C124 Rh8 N6 C8 26.9(8)
N8 Rh8 N6 C9 5.4(5)
N16 Rh8 N6 C9 92.0(5)
C125 Rh8 N6 C9 -106.2(6)
C127 Rh8 N6 C9 -125.6(13)
C126 Rh8 N6 C9 -81.2(6)
C123 Rh8 N6 C9 -171.4(5)
C124 Rh8 N6 C9 -146.7(5)
N12 Rh6 N7 C11 -100.7(6)
N5 Rh6 N7 C11 -9.0(6)
C107 Rh6 N7 C11 151.3(7)
C106 Rh6 N7 C11 112.8(7)
C105 Rh6 N7 C11 80.3(7)
C104 Rh6 N7 C11 87.0(10)
C103 Rh6 N7 C11 167.5(7)
N12 Rh6 N7 O6 84.6(6)
N5 Rh6 N7 O6 176.4(6)
C107 Rh6 N7 O6 -23.3(8)
C106 Rh6 N7 O6 -61.9(7)
C105 Rh6 N7 O6 -94.4(7)
C104 Rh6 N7 O6 -87.7(11)
C103 Rh6 N7 O6 -7.2(10)
N16 Rh8 N8 C12 -95.6(6)
C125 Rh8 N8 C12 91.7(7)
C127 Rh8 N8 C12 162.9(6)
N6 Rh8 N8 C12 -4.3(6)
C126 Rh8 N8 C12 127.6(7)
C123 Rh8 N8 C12 170.4(7)
C124 Rh8 N8 C12 86.0(9)
N16 Rh8 N8 O8 84.9(6)
C125 Rh8 N8 O8 -87.8(7)
C127 Rh8 N8 O8 -16.6(7)
N6 Rh8 N8 O8 176.2(6)
C126 Rh8 N8 O8 -52.0(7)
C123 Rh8 N8 O8 -9.1(10)
C124 Rh8 N8 O8 -93.5(8)
N3 Rh1 N9 C13 145.6(7)
N1 Rh1 N9 C13 69.2(6)
C53 Rh1 N9 C13 -99.9(7)
C57 Rh1 N9 C13 -118.1(7)
C56 Rh1 N9 C13 -65.1(13)
C55 Rh1 N9 C13 -35.3(8)
C54 Rh1 N9 C13 -61.7(7)
N3 Rh1 N9 C17 -44.2(6)
N1 Rh1 N9 C17 -120.6(6)
C53 Rh1 N9 C17 70.3(6)
C57 Rh1 N9 C17 52.1(7)
C56 Rh1 N9 C17 105.1(11)
C55 Rh1 N9 C17 134.9(6)
C54 Rh1 N9 C17 108.4(6)
O5 Rh5 N10 C22 138.5(8)
C93 Rh5 N10 C22 -54.9(18)
O6 Rh5 N10 C22 58.6(8)
C94 Rh5 N10 C22 -131.4(8)
C97 Rh5 N10 C22 -37.3(10)
C95 Rh5 N10 C22 -108.5(8)
C96 Rh5 N10 C22 -69.0(9)
O5 Rh5 N10 C18 -37.8(7)
C93 Rh5 N10 C18 128.9(15)
O6 Rh5 N10 C18 -117.6(7)
C94 Rh5 N10 C18 52.4(10)
C97 Rh5 N10 C18 146.4(8)
C95 Rh5 N10 C18 75.3(8)
C96 Rh5 N10 C18 114.8(8)
O2 Rh2 N11 C27 -114.1(8)
O1 Rh2 N11 C27 -34.6(8)
C63 Rh2 N11 C27 77.8(9)
C66 Rh2 N11 C27 138.3(11)
C67 Rh2 N11 C27 56.3(10)
C64 Rh2 N11 C27 116.7(8)
C65 Rh2 N11 C27 148.6(8)
O2 Rh2 N11 C23 65.2(8)
O1 Rh2 N11 C23 144.7(8)
C63 Rh2 N11 C23 -102.9(8)
C66 Rh2 N11 C23 -42.4(14)
C67 Rh2 N11 C23 -124.4(8)
C64 Rh2 N11 C23 -64.0(8)
C65 Rh2 N11 C23 -32.1(9)
N7 Rh6 N12 C28 142.3(7)
N5 Rh6 N12 C28 65.3(7)
C107 Rh6 N12 C28 -111.0(8)
C106 Rh6 N12 C28 -117.8(9)
C105 Rh6 N12 C28 -39.6(12)
C104 Rh6 N12 C28 -41.0(8)
C103 Rh6 N12 C28 -72.3(8)
N7 Rh6 N12 C32 -43.9(7)
N5 Rh6 N12 C32 -120.9(7)
C107 Rh6 N12 C32 62.8(8)
C106 Rh6 N12 C32 56.0(10)
C105 Rh6 N12 C32 134.3(9)
C104 Rh6 N12 C32 132.9(7)
C103 Rh6 N12 C32 101.6(8)
N4 Rh3 N13 C37 -45.1(7)
N2 Rh3 N13 C37 -122.5(7)
C73 Rh3 N13 C37 62.8(11)
C77 Rh3 N13 C37 136.5(7)
C74 Rh3 N13 C37 54.0(8)
C76 Rh3 N13 C37 122.6(8)
C75 Rh3 N13 C37 83.6(8)
N4 Rh3 N13 C33 143.7(8)
N2 Rh3 N13 C33 66.4(8)
C73 Rh3 N13 C33 -108.4(10)
C77 Rh3 N13 C33 -34.7(10)
C74 Rh3 N13 C33 -117.2(8)
C76 Rh3 N13 C33 -48.5(8)
C75 Rh3 N13 C33 -87.6(8)
O7 Rh7 N14 C38 147.0(7)
O8 Rh7 N14 C38 67.0(7)
C114 Rh7 N14 C38 -96.2(8)
C117 Rh7 N14 C38 -77.8(16)
C116 Rh7 N14 C38 -30.9(9)
C115 Rh7 N14 C38 -55.2(8)
C113 Rh7 N14 C38 -122.3(7)
O7 Rh7 N14 C42 -32.2(7)
O8 Rh7 N14 C42 -112.2(7)
C114 Rh7 N14 C42 84.6(8)
C117 Rh7 N14 C42 103.0(15)
C116 Rh7 N14 C42 149.9(7)
C115 Rh7 N14 C42 125.6(8)
C113 Rh7 N14 C42 58.5(8)
O4 Rh4 N15 C43 62.6(7)
O3 Rh4 N15 C43 142.7(7)
C86 Rh4 N15 C43 -63.5(16)
C85 Rh4 N15 C43 -33.4(9)
C83 Rh4 N15 C43 -100.5(7)
C87 Rh4 N15 C43 -125.0(7)
C84 Rh4 N15 C43 -61.0(8)
O4 Rh4 N15 C47 -117.7(7)
O3 Rh4 N15 C47 -37.6(7)
C86 Rh4 N15 C47 116.2(14)
C85 Rh4 N15 C47 146.3(7)
C83 Rh4 N15 C47 79.2(7)
C87 Rh4 N15 C47 54.7(9)
C84 Rh4 N15 C47 118.6(7)
N8 Rh8 N16 C48 144.7(7)
C125 Rh8 N16 C48 -54.2(13)
C127 Rh8 N16 C48 -103.0(7)
N6 Rh8 N16 C48 67.4(7)
C126 Rh8 N16 C48 -120.1(7)
C123 Rh8 N16 C48 -63.6(7)
C124 Rh8 N16 C48 -36.2(8)
N8 Rh8 N16 C52 -45.4(6)
C125 Rh8 N16 C52 115.7(10)
C127 Rh8 N16 C52 66.9(7)
N6 Rh8 N16 C52 -122.8(6)
C126 Rh8 N16 C52 49.7(8)
C123 Rh8 N16 C52 106.3(6)
C124 Rh8 N16 C52 133.7(6)
O2 Rh2 O1 C5 -1.2(5)
C63 Rh2 O1 C5 169.2(5)
C66 Rh2 O1 C5 95.8(6)
C67 Rh2 O1 C5 132.7(6)
N11 Rh2 O1 C5 -86.6(5)
C64 Rh2 O1 C5 177.8(7)
C65 Rh2 O1 C5 87.5(8)
C5 N3 O2 Rh2 -1.3(8)
Rh1 N3 O2 Rh2 175.9(3)
O1 Rh2 O2 N3 1.3(4)
C63 Rh2 O2 N3 -142.6(13)
C66 Rh2 O2 N3 -111.2(5)
C67 Rh2 O2 N3 -84.7(6)
N11 Rh2 O2 N3 86.9(5)
C64 Rh2 O2 N3 -178.0(5)
C65 Rh2 O2 N3 -150.5(5)
O4 Rh4 O3 C6 4.0(5)
C86 Rh4 O3 C6 104.9(5)
C85 Rh4 O3 C6 92.4(7)
N15 Rh4 O3 C6 -81.9(5)
C83 Rh4 O3 C6 177.4(5)
C87 Rh4 O3 C6 143.0(5)
C84 Rh4 O3 C6 -180.0(7)
C6 N4 O4 Rh4 1.4(8)
Rh3 N4 O4 Rh4 176.3(3)
O3 Rh4 O4 N4 -2.9(5)
C86 Rh4 O4 N4 -110.0(5)
C85 Rh4 O4 N4 -149.5(5)
N15 Rh4 O4 N4 82.3(5)
C83 Rh4 O4 N4 -163.7(9)
C87 Rh4 O4 N4 -89.6(6)
C84 Rh4 O4 N4 179.0(5)
C93 Rh5 O5 C11 97.3(6)
O6 Rh5 O5 C11 0.8(5)
C94 Rh5 O5 C11 134.4(6)
C97 Rh5 O5 C11 85.9(10)
N10 Rh5 O5 C11 -86.5(5)
C95 Rh5 O5 C11 170.6(6)
C96 Rh5 O5 C11 178.8(7)
C11 N7 O6 Rh5 -0.1(8)
Rh6 N7 O6 Rh5 174.5(3)
O5 Rh5 O6 N7 -0.4(5)
C93 Rh5 O6 N7 -111.4(6)
C94 Rh5 O6 N7 -87.9(6)
C97 Rh5 O6 N7 -153.0(6)
N10 Rh5 O6 N7 83.1(5)
C95 Rh5 O6 N7 -146.0(12)
C96 Rh5 O6 N7 -179.2(5)
O8 Rh7 O7 C12 1.1(5)
C114 Rh7 O7 C12 176.5(5)
C117 Rh7 O7 C12 106.1(6)
C116 Rh7 O7 C12 91.9(8)
C115 Rh7 O7 C12 169.7(10)
C113 Rh7 O7 C12 144.3(5)
N14 Rh7 O7 C12 -85.3(5)
C12 N8 O8 Rh7 -2.0(8)
Rh8 N8 O8 Rh7 177.6(3)
O7 Rh7 O8 N8 0.4(4)
C114 Rh7 O8 N8 -165.9(10)
C117 Rh7 O8 N8 -103.5(5)
C116 Rh7 O8 N8 -144.2(6)
C115 Rh7 O8 N8 -174.4(6)
C113 Rh7 O8 N8 -82.5(7)
N14 Rh7 O8 N8 85.8(5)
C4 N1 C1 C2 -2.8(11)
Rh1 N1 C1 C2 177.6(6)
C4 N1 C1 C5 177.1(7)
Rh1 N1 C1 C5 -2.5(8)
C3 N2 C2 C1 2.0(12)
Rh3 N2 C2 C1 -176.2(6)
N1 C1 C2 N2 -0.2(13)
C5 C1 C2 N2 179.9(8)
C2 N2 C3 C4 -0.6(11)
Rh3 N2 C3 C4 177.8(6)
C2 N2 C3 C6 176.5(7)
Rh3 N2 C3 C6 -5.0(9)
C1 N1 C4 C3 4.1(11)
Rh1 N1 C4 C3 -176.4(6)
N2 C3 C4 N1 -2.5(12)
C6 C3 C4 N1 -179.6(7)
O2 N3 C5 O1 0.3(11)
Rh1 N3 C5 O1 -177.2(6)
O2 N3 C5 C1 -178.5(6)
Rh1 N3 C5 C1 4.0(9)
Rh2 O1 C5 N3 0.9(9)
Rh2 O1 C5 C1 179.7(6)
N1 C1 C5 N3 -0.9(10)
C2 C1 C5 N3 179.0(8)
N1 C1 C5 O1 -179.7(7)
C2 C1 C5 O1 0.1(12)
Rh4 O3 C6 N4 -4.9(9)
Rh4 O3 C6 C3 175.2(6)
O4 N4 C6 O3 2.6(11)
Rh3 N4 C6 O3 -172.7(6)
O4 N4 C6 C3 -177.5(6)
Rh3 N4 C6 C3 7.2(9)
N2 C3 C6 O3 178.7(7)
C4 C3 C6 O3 -4.1(12)
N2 C3 C6 N4 -1.2(10)
C4 C3 C6 N4 176.0(7)
C10 N5 C7 C8 0.0(11)
Rh6 N5 C7 C8 176.5(6)
C10 N5 C7 C11 176.7(7)
Rh6 N5 C7 C11 -6.8(8)
C9 N6 C8 C7 -1.1(12)
Rh8 N6 C8 C7 -174.3(6)
N5 C7 C8 N6 -0.4(12)
C11 C7 C8 N6 -176.9(7)
C8 N6 C9 C10 2.9(11)
Rh8 N6 C9 C10 177.3(6)
C8 N6 C9 C12 179.6(7)
Rh8 N6 C9 C12 -5.9(8)
C7 N5 C10 C9 1.9(12)
Rh6 N5 C10 C9 -174.0(6)
N6 C9 C10 N5 -3.4(12)
C12 C9 C10 N5 -179.9(7)
Rh5 O5 C11 N7 -1.3(10)
Rh5 O5 C11 C7 176.5(6)
O6 N7 C11 O5 1.0(12)
Rh6 N7 C11 O5 -174.1(6)
O6 N7 C11 C7 -176.8(6)
Rh6 N7 C11 C7 8.1(9)
N5 C7 C11 O5 -178.6(7)
C8 C7 C11 O5 -2.0(12)
N5 C7 C11 N7 -0.6(10)
C8 C7 C11 N7 176.0(7)
O8 N8 C12 O7 3.6(12)
Rh8 N8 C12 O7 -176.0(6)
O8 N8 C12 C9 -178.0(6)
Rh8 N8 C12 C9 2.4(9)
Rh7 O7 C12 N8 -3.0(10)
Rh7 O7 C12 C9 178.6(6)
C10 C9 C12 N8 179.2(8)
N6 C9 C12 N8 2.6(11)
C10 C9 C12 O7 -2.2(12)
N6 C9 C12 O7 -178.8(7)
C17 N9 C13 C14 -0.9(12)
Rh1 N9 C13 C14 169.3(7)
N9 C13 C14 C15 0.2(13)
C13 C14 C15 C16 -0.2(12)
C13 C14 C15 C20 -176.3(8)
C14 C15 C16 C17 0.8(13)
C20 C15 C16 C17 177.0(8)
C13 N9 C17 C16 1.5(12)
Rh1 N9 C17 C16 -169.3(7)
C15 C16 C17 N9 -1.5(14)
C22 N10 C18 C19 -0.3(14)
Rh5 N10 C18 C19 176.2(7)
N10 C18 C19 C20 -0.2(15)
C18 C19 C20 C21 0.9(13)
C18 C19 C20 C15 -176.9(8)
C16 C15 C20 C21 -10.4(13)
C14 C15 C20 C21 165.6(8)
C16 C15 C20 C19 167.4(9)
C14 C15 C20 C19 -16.7(13)
C19 C20 C21 C22 -1.1(14)
C15 C20 C21 C22 176.7(9)
C18 N10 C22 C21 0.1(16)
Rh5 N10 C22 C21 -176.3(8)
C20 C21 C22 N10 0.6(16)
C27 N11 C23 C24 -1.4(15)
Rh2 N11 C23 C24 179.3(8)
N11 C23 C24 C25 1.9(17)
C23 C24 C25 C26 1.1(16)
C23 C24 C25 C30 173.7(9)
C24 C25 C26 C27 -4.5(18)
C30 C25 C26 C27 -177.3(11)
C23 N11 C27 C26 -2.3(17)
Rh2 N11 C27 C26 177.1(10)
C25 C26 C27 N11 5(2)
C32 N12 C28 C29 -2.0(14)
Rh6 N12 C28 C29 172.0(8)
N12 C28 C29 C30 3.2(15)
C28 C29 C30 C31 -2.8(15)
C28 C29 C30 C25 179.9(9)
C26 C25 C30 C31 159.3(11)
C24 C25 C30 C31 -13.0(15)
C26 C25 C30 C29 -23.6(15)
C24 C25 C30 C29 164.1(10)
C29 C30 C31 C32 1.6(16)
C25 C30 C31 C32 178.8(10)
C28 N12 C32 C31 0.7(15)
Rh6 N12 C32 C31 -173.5(8)
C30 C31 C32 N12 -0.5(17)
C37 N13 C33 C34 2.2(15)
Rh3 N13 C33 C34 173.3(8)
N13 C33 C34 C35 -1.9(16)
C33 C34 C35 C36 0.5(14)
C33 C34 C35 C40 178.9(9)
C34 C35 C36 C37 0.4(14)
C40 C35 C36 C37 -177.9(9)
C33 N13 C37 C36 -1.1(15)
Rh3 N13 C37 C36 -172.5(8)
C35 C36 C37 N13 -0.2(16)
C42 N14 C38 C39 -1.9(14)
Rh7 N14 C38 C39 178.8(7)
N14 C38 C39 C40 0.9(15)
C38 C39 C40 C41 0.0(14)
C38 C39 C40 C35 177.3(9)
C34 C35 C40 C41 -18.6(14)
C36 C35 C40 C41 159.6(10)
C34 C35 C40 C39 164.2(9)
C36 C35 C40 C39 -17.5(14)
C39 C40 C41 C42 0.2(15)
C35 C40 C41 C42 -177.0(9)
C38 N14 C42 C41 2.2(15)
Rh7 N14 C42 C41 -178.6(8)
C40 C41 C42 N14 -1.4(16)
C47 N15 C43 C44 0.8(13)
Rh4 N15 C43 C44 -179.5(7)
N15 C43 C44 C45 0.2(14)
C43 C44 C45 C46 -1.5(13)
C43 C44 C45 C50 178.8(8)
C44 C45 C46 C47 1.9(14)
C50 C45 C46 C47 -178.3(9)
C45 C46 C47 N15 -1.1(15)
C43 N15 C47 C46 -0.3(14)
Rh4 N15 C47 C46 180.0(8)
C52 N16 C48 C49 -1.4(13)
Rh8 N16 C48 C49 168.2(7)
N16 C48 C49 C50 0.8(14)
C48 C49 C50 C51 -0.9(13)
C48 C49 C50 C45 -179.4(8)
C44 C45 C50 C49 166.3(8)
C46 C45 C50 C49 -13.4(13)
C44 C45 C50 C51 -12.1(13)
C46 C45 C50 C51 168.1(9)
C49 C50 C51 C52 1.6(14)
C45 C50 C51 C52 -179.9(8)
C48 N16 C52 C51 2.1(13)
Rh8 N16 C52 C51 -168.0(7)
C50 C51 C52 N16 -2.2(14)
N3 Rh1 C53 C54 -179.4(5)
N9 Rh1 C53 C54 89.3(6)
N1 Rh1 C53 C54 -40.9(16)
C57 Rh1 C53 C54 -112.6(8)
C56 Rh1 C53 C54 -77.1(6)
C55 Rh1 C53 C54 -33.8(5)
N3 Rh1 C53 C57 -66.8(6)
N9 Rh1 C53 C57 -158.1(6)
N1 Rh1 C53 C57 71.7(16)
C56 Rh1 C53 C57 35.5(6)
C55 Rh1 C53 C57 78.8(6)
C54 Rh1 C53 C57 112.6(8)
N3 Rh1 C53 C58 57.4(11)
N9 Rh1 C53 C58 -33.9(11)
N1 Rh1 C53 C58 -164.1(11)
C57 Rh1 C53 C58 124.2(13)
C56 Rh1 C53 C58 159.7(12)
C55 Rh1 C53 C58 -156.9(12)
C54 Rh1 C53 C58 -123.2(13)
C57 C53 C54 C55 -5.9(10)
C58 C53 C54 C55 -179.2(10)
Rh1 C53 C54 C55 58.5(6)
C57 C53 C54 C59 176.1(9)
C58 C53 C54 C59 2.7(16)
Rh1 C53 C54 C59 -119.6(9)
C57 C53 C54 Rh1 -64.3(6)
C58 C53 C54 Rh1 122.3(11)
N3 Rh1 C54 C55 -122.2(7)
N9 Rh1 C54 C55 141.7(5)
N1 Rh1 C54 C55 44.3(7)
C53 Rh1 C54 C55 -123.4(8)
C57 Rh1 C54 C55 -82.8(6)
C56 Rh1 C54 C55 -39.7(6)
N3 Rh1 C54 C53 1.2(9)
N9 Rh1 C54 C53 -94.9(6)
N1 Rh1 C54 C53 167.7(5)
C57 Rh1 C54 C53 40.6(6)
C56 Rh1 C54 C53 83.7(7)
C55 Rh1 C54 C53 123.4(8)
N3 Rh1 C54 C59 118.7(10)
N9 Rh1 C54 C59 22.6(10)
N1 Rh1 C54 C59 -74.8(10)
C53 Rh1 C54 C59 117.5(12)
C57 Rh1 C54 C59 158.1(11)
C56 Rh1 C54 C59 -158.8(11)
C55 Rh1 C54 C59 -119.1(12)
C53 C54 C55 C56 4.0(10)
C59 C54 C55 C56 -177.9(9)
Rh1 C54 C55 C56 61.6(5)
C53 C54 C55 C60 178.5(9)
C59 C54 C55 C60 -3.4(15)
Rh1 C54 C55 C60 -123.9(9)
C53 C54 C55 Rh1 -57.6(7)
C59 C54 C55 Rh1 120.5(9)
N3 Rh1 C55 C54 130.8(6)
N9 Rh1 C55 C54 -47.3(7)
N1 Rh1 C55 C54 -147.2(5)
C53 Rh1 C55 C54 34.6(6)
C57 Rh1 C55 C54 77.5(6)
C56 Rh1 C55 C54 115.6(8)
N3 Rh1 C55 C56 15.2(9)
N9 Rh1 C55 C56 -162.9(6)
N1 Rh1 C55 C56 97.2(6)
C53 Rh1 C55 C56 -81.0(7)
C57 Rh1 C55 C56 -38.2(6)
C54 Rh1 C55 C56 -115.6(8)
N3 Rh1 C55 C60 -106.4(10)
N9 Rh1 C55 C60 75.5(10)
N1 Rh1 C55 C60 -24.4(10)
C53 Rh1 C55 C60 157.4(10)
C57 Rh1 C55 C60 -159.8(10)
C56 Rh1 C55 C60 -121.6(12)
C54 Rh1 C55 C60 122.8(11)
C54 C55 C56 C57 -0.5(9)
C60 C55 C56 C57 -174.9(9)
Rh1 C55 C56 C57 62.6(6)
C54 C55 C56 C61 176.0(9)
C60 C55 C56 C61 1.5(14)
Rh1 C55 C56 C61 -121.0(9)
C54 C55 C56 Rh1 -63.0(6)
C60 C55 C56 Rh1 122.5(9)
N3 Rh1 C56 C57 72.5(6)
N9 Rh1 C56 C57 -74.5(12)
N1 Rh1 C56 C57 152.7(5)
C53 Rh1 C56 C57 -35.9(6)
C55 Rh1 C56 C57 -115.8(8)
C54 Rh1 C56 C57 -78.2(6)
N3 Rh1 C56 C55 -171.7(5)
N9 Rh1 C56 C55 41.3(13)
N1 Rh1 C56 C55 -91.4(6)
C53 Rh1 C56 C55 79.9(6)
C57 Rh1 C56 C55 115.8(8)
C54 Rh1 C56 C55 37.6(6)
N3 Rh1 C56 C61 -53.0(12)
N9 Rh1 C56 C61 160.0(10)
N1 Rh1 C56 C61 27.3(12)
C53 Rh1 C56 C61 -161.4(13)
C57 Rh1 C56 C61 -125.5(14)
C55 Rh1 C56 C61 118.7(14)
C54 Rh1 C56 C61 156.3(13)
C55 C56 C57 C53 -3.2(10)
C61 C56 C57 C53 -179.4(9)
Rh1 C56 C57 C53 59.5(7)
C55 C56 C57 C62 177.4(9)
C61 C56 C57 C62 1.2(17)
Rh1 C56 C57 C62 -119.9(10)
C55 C56 C57 Rh1 -62.7(6)
C61 C56 C57 Rh1 121.1(10)
C54 C53 C57 C56 5.5(10)
C58 C53 C57 C56 178.7(10)
Rh1 C53 C57 C56 -59.8(7)
C54 C53 C57 C62 -175.1(9)
C58 C53 C57 C62 -1.9(16)
Rh1 C53 C57 C62 119.6(9)
C54 C53 C57 Rh1 65.3(6)
C58 C53 C57 Rh1 -121.5(11)
N3 Rh1 C57 C56 -116.1(6)
N9 Rh1 C57 C56 151.0(5)
N1 Rh1 C57 C56 -39.3(7)
C53 Rh1 C57 C56 121.2(8)
C55 Rh1 C57 C56 39.3(6)
C54 Rh1 C57 C56 81.1(6)
N3 Rh1 C57 C53 122.8(6)
N9 Rh1 C57 C53 29.8(7)
N1 Rh1 C57 C53 -160.5(5)
C56 Rh1 C57 C53 -121.2(8)
C55 Rh1 C57 C53 -81.9(6)
C54 Rh1 C57 C53 -40.1(6)
N3 Rh1 C57 C62 6.7(11)
N9 Rh1 C57 C62 -86.2(11)
N1 Rh1 C57 C62 83.4(12)
C53 Rh1 C57 C62 -116.1(13)
C56 Rh1 C57 C62 122.7(13)
C55 Rh1 C57 C62 162.0(12)
C54 Rh1 C57 C62 -156.2(12)
O2 Rh2 C63 C64 -45.4(16)
O1 Rh2 C63 C64 173.5(5)
C66 Rh2 C63 C64 -79.4(7)
C67 Rh2 C63 C64 -118.3(8)
N11 Rh2 C63 C64 82.9(6)
C65 Rh2 C63 C64 -36.9(6)
O2 Rh2 C63 C67 72.9(15)
O1 Rh2 C63 C67 -68.2(6)
C66 Rh2 C63 C67 38.9(6)
N11 Rh2 C63 C67 -158.8(5)
C64 Rh2 C63 C67 118.3(8)
C65 Rh2 C63 C67 81.4(6)
O2 Rh2 C63 C68 -167.5(10)
O1 Rh2 C63 C68 51.3(12)
C66 Rh2 C63 C68 158.5(12)
C67 Rh2 C63 C68 119.6(13)
N11 Rh2 C63 C68 -39.2(11)
C64 Rh2 C63 C68 -122.2(13)
C65 Rh2 C63 C68 -159.0(12)
C67 C63 C64 C65 -0.9(10)
C68 C63 C64 C65 -177.6(9)
Rh2 C63 C64 C65 60.1(6)
C67 C63 C64 C69 179.4(9)
C68 C63 C64 C69 2.7(16)
Rh2 C63 C64 C69 -119.5(9)
C67 C63 C64 Rh2 -61.0(6)
C68 C63 C64 Rh2 122.3(10)
O2 Rh2 C64 C63 166.1(5)
O1 Rh2 C64 C63 -12.6(10)
C66 Rh2 C64 C63 82.5(6)
C67 Rh2 C64 C63 38.0(6)
N11 Rh2 C64 C63 -105.0(6)
C65 Rh2 C64 C63 119.7(8)
O2 Rh2 C64 C65 46.4(7)
O1 Rh2 C64 C65 -132.3(6)
C63 Rh2 C64 C65 -119.7(8)
C66 Rh2 C64 C65 -37.2(5)
C67 Rh2 C64 C65 -81.6(6)
N11 Rh2 C64 C65 135.4(5)
O2 Rh2 C64 C69 -75.7(9)
O1 Rh2 C64 C69 105.6(9)
C63 Rh2 C64 C69 118.2(11)
C66 Rh2 C64 C69 -159.3(10)
C67 Rh2 C64 C69 156.2(10)
N11 Rh2 C64 C69 13.2(9)
C65 Rh2 C64 C69 -122.1(10)
C63 C64 C65 C66 0.1(10)
C69 C64 C65 C66 179.7(9)
Rh2 C64 C65 C66 59.3(6)
C63 C64 C65 C70 179.3(9)
C69 C64 C65 C70 -1.1(16)
Rh2 C64 C65 C70 -121.5(10)
C63 C64 C65 Rh2 -59.2(6)
C69 C64 C65 Rh2 120.4(10)
O2 Rh2 C65 C66 95.9(5)
O1 Rh2 C65 C66 12.2(9)
C63 Rh2 C65 C66 -81.9(6)
C67 Rh2 C65 C66 -38.3(5)
N11 Rh2 C65 C66 -174.7(5)
C64 Rh2 C65 C66 -118.6(7)
O2 Rh2 C65 C64 -145.5(5)
O1 Rh2 C65 C64 130.8(6)
C63 Rh2 C65 C64 36.7(6)
C66 Rh2 C65 C64 118.6(7)
C67 Rh2 C65 C64 80.3(6)
N11 Rh2 C65 C64 -56.1(6)
O2 Rh2 C65 C70 -24.0(11)
O1 Rh2 C65 C70 -107.7(11)
C63 Rh2 C65 C70 158.3(12)
C66 Rh2 C65 C70 -119.9(13)
C67 Rh2 C65 C70 -158.1(12)
N11 Rh2 C65 C70 65.4(12)
C64 Rh2 C65 C70 121.6(13)
C64 C65 C66 C67 0.8(10)
C70 C65 C66 C67 -178.4(9)
Rh2 C65 C66 C67 60.7(6)
C64 C65 C66 C71 176.2(9)
C70 C65 C66 C71 -3.0(16)
Rh2 C65 C66 C71 -123.9(10)
C64 C65 C66 Rh2 -59.9(6)
C70 C65 C66 Rh2 120.9(10)
O2 Rh2 C66 C65 -91.1(5)
O1 Rh2 C66 C65 -173.8(5)
C63 Rh2 C66 C65 80.3(6)
C67 Rh2 C66 C65 118.7(8)
N11 Rh2 C66 C65 13.9(13)
C64 Rh2 C66 C65 37.5(5)
O2 Rh2 C66 C67 150.2(5)
O1 Rh2 C66 C67 67.5(6)
C63 Rh2 C66 C67 -38.3(6)
N11 Rh2 C66 C67 -104.7(11)
C64 Rh2 C66 C67 -81.1(6)
C65 Rh2 C66 C67 -118.7(8)
O2 Rh2 C66 C71 31.3(11)
O1 Rh2 C66 C71 -51.4(11)
C63 Rh2 C66 C71 -157.2(12)
C67 Rh2 C66 C71 -118.9(13)
N11 Rh2 C66 C71 136.4(11)
C64 Rh2 C66 C71 160.0(11)
C65 Rh2 C66 C71 122.4(12)
C64 C63 C67 C72 -179.1(9)
C68 C63 C67 C72 -2.3(15)
Rh2 C63 C67 C72 119.1(9)
C64 C63 C67 C66 1.4(10)
C68 C63 C67 C66 178.2(9)
Rh2 C63 C67 C66 -60.5(6)
C64 C63 C67 Rh2 61.9(6)
C68 C63 C67 Rh2 -121.4(10)
C65 C66 C67 C63 -1.4(10)
C71 C66 C67 C63 -176.9(9)
Rh2 C66 C67 C63 60.6(6)
C65 C66 C67 C72 179.2(9)
C71 C66 C67 C72 3.6(15)
Rh2 C66 C67 C72 -118.9(10)
C65 C66 C67 Rh2 -62.0(6)
C71 C66 C67 Rh2 122.5(10)
O2 Rh2 C67 C63 -159.7(5)
O1 Rh2 C67 C63 120.9(6)
C66 Rh2 C67 C63 -117.1(8)
N11 Rh2 C67 C63 33.6(8)
C64 Rh2 C67 C63 -37.3(6)
C65 Rh2 C67 C63 -80.3(6)
O2 Rh2 C67 C72 81.0(10)
O1 Rh2 C67 C72 1.7(10)
C63 Rh2 C67 C72 -119.2(12)
C66 Rh2 C67 C72 123.7(12)
N11 Rh2 C67 C72 -85.7(11)
C64 Rh2 C67 C72 -156.5(11)
C65 Rh2 C67 C72 160.5(11)
O2 Rh2 C67 C66 -42.7(7)
O1 Rh2 C67 C66 -122.0(6)
C63 Rh2 C67 C66 117.1(8)
N11 Rh2 C67 C66 150.6(6)
C64 Rh2 C67 C66 79.8(6)
C65 Rh2 C67 C66 36.8(6)
N4 Rh3 C73 C77 -149.8(5)
N13 Rh3 C73 C77 104.4(9)
N2 Rh3 C73 C77 -69.8(6)
C74 Rh3 C73 C77 116.9(8)
C76 Rh3 C73 C77 36.8(6)
C75 Rh3 C73 C77 81.5(6)
N4 Rh3 C73 C74 93.3(6)
N13 Rh3 C73 C74 -12.5(11)
N2 Rh3 C73 C74 173.3(5)
C77 Rh3 C73 C74 -116.9(8)
C76 Rh3 C73 C74 -80.1(6)
C75 Rh3 C73 C74 -35.4(6)
N4 Rh3 C73 C78 -29.3(11)
N13 Rh3 C73 C78 -135.0(10)
N2 Rh3 C73 C78 50.7(12)
C77 Rh3 C73 C78 120.6(13)
C74 Rh3 C73 C78 -122.5(14)
C76 Rh3 C73 C78 157.4(12)
C75 Rh3 C73 C78 -158.0(13)
C77 C73 C74 C75 -2.7(9)
C78 C73 C74 C75 -177.6(9)
Rh3 C73 C74 C75 60.7(6)
C77 C73 C74 C79 177.3(8)
C78 C73 C74 C79 2.4(14)
Rh3 C73 C74 C79 -119.3(9)
C77 C73 C74 Rh3 -63.3(5)
C78 C73 C74 Rh3 121.7(10)
N4 Rh3 C74 C75 146.6(6)
N13 Rh3 C74 C75 54.0(7)
N2 Rh3 C74 C75 -133.7(8)
C73 Rh3 C74 C75 -120.3(8)
C77 Rh3 C74 C75 -82.0(7)
C76 Rh3 C74 C75 -39.4(6)
N4 Rh3 C74 C73 -93.1(6)
N13 Rh3 C74 C73 174.3(5)
N2 Rh3 C74 C73 -13.4(10)
C77 Rh3 C74 C73 38.3(6)
C76 Rh3 C74 C73 80.9(6)
C75 Rh3 C74 C73 120.3(8)
N4 Rh3 C74 C79 24.4(11)
N13 Rh3 C74 C79 -68.2(11)
N2 Rh3 C74 C79 104.1(11)
C73 Rh3 C74 C79 117.5(13)
C77 Rh3 C74 C79 155.8(12)
C76 Rh3 C74 C79 -161.6(12)
C75 Rh3 C74 C79 -122.2(13)
C73 C74 C75 C80 -178.9(9)
C79 C74 C75 C80 1.1(15)
Rh3 C74 C75 C80 -120.3(10)
C73 C74 C75 C76 1.8(9)
C79 C74 C75 C76 -178.2(8)
Rh3 C74 C75 C76 60.4(6)
C73 C74 C75 Rh3 -58.6(6)
C79 C74 C75 Rh3 121.4(9)
N4 Rh3 C75 C74 -44.2(7)
N13 Rh3 C75 C74 -133.6(6)
N2 Rh3 C75 C74 130.9(8)
C73 Rh3 C75 C74 37.1(6)
C77 Rh3 C75 C74 80.2(6)
C76 Rh3 C75 C74 117.3(8)
N4 Rh3 C75 C80 75.6(14)
N13 Rh3 C75 C80 -13.8(13)
N2 Rh3 C75 C80 -109.3(14)
C73 Rh3 C75 C80 156.9(14)
C77 Rh3 C75 C80 -160.0(14)
C74 Rh3 C75 C80 119.8(16)
C76 Rh3 C75 C80 -122.9(15)
N4 Rh3 C75 C76 -161.5(5)
N13 Rh3 C75 C76 109.1(6)
N2 Rh3 C75 C76 13.6(11)
C73 Rh3 C75 C76 -80.2(6)
C77 Rh3 C75 C76 -37.1(6)
C74 Rh3 C75 C76 -117.3(8)
C74 C75 C76 C77 -0.3(9)
C80 C75 C76 C77 -179.6(10)
Rh3 C75 C76 C77 60.6(5)
C74 C75 C76 C81 175.2(8)
C80 C75 C76 C81 -4.1(15)
Rh3 C75 C76 C81 -124.0(9)
C74 C75 C76 Rh3 -60.8(6)
C80 C75 C76 Rh3 119.9(10)
N4 Rh3 C76 C77 -60.4(15)
N13 Rh3 C76 C77 165.8(6)
N2 Rh3 C76 C77 68.7(6)
C73 Rh3 C76 C77 -37.4(6)
C74 Rh3 C76 C77 -81.0(6)
C75 Rh3 C76 C77 -117.8(8)
N4 Rh3 C76 C81 173.0(12)
N13 Rh3 C76 C81 39.1(14)
N2 Rh3 C76 C81 -57.9(14)
C73 Rh3 C76 C81 -164.1(15)
C77 Rh3 C76 C81 -126.7(16)
C74 Rh3 C76 C81 152.3(15)
C75 Rh3 C76 C81 115.6(15)
N4 Rh3 C76 C75 57.4(15)
N13 Rh3 C76 C75 -76.4(6)
N2 Rh3 C76 C75 -173.5(5)
C73 Rh3 C76 C75 80.4(7)
C77 Rh3 C76 C75 117.8(8)
C74 Rh3 C76 C75 36.7(6)
C81 C76 C77 C73 -176.3(9)
C75 C76 C77 C73 -1.4(9)
Rh3 C76 C77 C73 59.2(6)
C81 C76 C77 C82 1.6(15)
C75 C76 C77 C82 176.5(8)
Rh3 C76 C77 C82 -122.9(9)
C81 C76 C77 Rh3 124.5(10)
C75 C76 C77 Rh3 -60.6(5)
C74 C73 C77 C76 2.4(9)
C78 C73 C77 C76 177.5(9)
Rh3 C73 C77 C76 -60.8(6)
C74 C73 C77 C82 -175.3(9)
C78 C73 C77 C82 -0.3(14)
Rh3 C73 C77 C82 121.4(9)
C74 C73 C77 Rh3 63.3(6)
C78 C73 C77 Rh3 -121.7(9)
N4 Rh3 C77 C76 160.2(6)
N13 Rh3 C77 C76 -22.0(8)
N2 Rh3 C77 C76 -121.0(6)
C73 Rh3 C77 C76 119.0(8)
C74 Rh3 C77 C76 80.4(7)
C75 Rh3 C77 C76 38.9(6)
N4 Rh3 C77 C73 41.2(7)
N13 Rh3 C77 C73 -140.9(6)
N2 Rh3 C77 C73 120.0(5)
C74 Rh3 C77 C73 -38.6(6)
C76 Rh3 C77 C73 -119.0(8)
C75 Rh3 C77 C73 -80.0(6)
N4 Rh3 C77 C82 -81.1(12)
N13 Rh3 C77 C82 96.8(11)
N2 Rh3 C77 C82 -2.3(11)
C73 Rh3 C77 C82 -122.3(13)
C74 Rh3 C77 C82 -160.9(12)
C76 Rh3 C77 C82 118.8(14)
C75 Rh3 C77 C82 157.7(12)
O4 Rh4 C83 C84 -23.1(12)
O3 Rh4 C83 C84 178.3(5)
C86 Rh4 C83 C84 -81.9(6)
C85 Rh4 C83 C84 -38.7(6)
N15 Rh4 C83 C84 88.4(5)
C87 Rh4 C83 C84 -119.0(8)
O4 Rh4 C83 C87 96.0(11)
O3 Rh4 C83 C87 -62.7(6)
C86 Rh4 C83 C87 37.1(6)
C85 Rh4 C83 C87 80.4(6)
N15 Rh4 C83 C87 -152.6(5)
C84 Rh4 C83 C87 119.0(8)
O4 Rh4 C83 C88 -145.7(9)
O3 Rh4 C83 C88 55.6(10)
C86 Rh4 C83 C88 155.4(11)
C85 Rh4 C83 C88 -161.3(11)
N15 Rh4 C83 C88 -34.3(10)
C87 Rh4 C83 C88 118.3(12)
C84 Rh4 C83 C88 -122.7(12)
C87 C83 C84 C85 0.3(9)
C88 C83 C84 C85 -179.0(8)
Rh4 C83 C84 C85 60.9(6)
C87 C83 C84 C89 176.0(9)
C88 C83 C84 C89 -3.4(14)
Rh4 C83 C84 C89 -123.5(9)
C87 C83 C84 Rh4 -60.6(6)
C88 C83 C84 Rh4 120.1(9)
O4 Rh4 C84 C85 55.2(7)
O3 Rh4 C84 C85 -120.1(8)
C86 Rh4 C84 C85 -35.9(6)
N15 Rh4 C84 C85 144.8(6)
C83 Rh4 C84 C85 -116.4(8)
C87 Rh4 C84 C85 -79.1(6)
O4 Rh4 C84 C83 171.6(4)
O3 Rh4 C84 C83 -3.7(10)
C86 Rh4 C84 C83 80.4(6)
C85 Rh4 C84 C83 116.4(8)
N15 Rh4 C84 C83 -98.9(5)
C87 Rh4 C84 C83 37.3(5)
O4 Rh4 C84 C89 -69.3(10)
O3 Rh4 C84 C89 115.5(10)
C86 Rh4 C84 C89 -160.4(10)
C85 Rh4 C84 C89 -124.4(12)
N15 Rh4 C84 C89 20.3(10)
C83 Rh4 C84 C89 119.2(11)
C87 Rh4 C84 C89 156.5(10)
C83 C84 C85 C86 -2.5(10)
C89 C84 C85 C86 -177.9(9)
Rh4 C84 C85 C86 58.8(6)
C83 C84 C85 C90 -177.7(9)
C89 C84 C85 C90 6.9(15)
Rh4 C84 C85 C90 -116.4(9)
C83 C84 C85 Rh4 -61.3(6)
C89 C84 C85 Rh4 123.3(10)
O4 Rh4 C85 C86 102.0(5)
O3 Rh4 C85 C86 18.9(8)
N15 Rh4 C85 C86 -168.2(5)
C83 Rh4 C85 C86 -82.9(6)
C87 Rh4 C85 C86 -39.3(5)
C84 Rh4 C85 C86 -121.4(8)
O4 Rh4 C85 C84 -136.6(6)
O3 Rh4 C85 C84 140.4(6)
C86 Rh4 C85 C84 121.4(8)
N15 Rh4 C85 C84 -46.8(7)
C83 Rh4 C85 C84 38.6(6)
C87 Rh4 C85 C84 82.2(6)
O4 Rh4 C85 C90 -17.4(10)
O3 Rh4 C85 C90 -100.4(10)
C86 Rh4 C85 C90 -119.3(11)
N15 Rh4 C85 C90 72.4(10)
C83 Rh4 C85 C90 157.8(11)
C87 Rh4 C85 C90 -158.6(10)
C84 Rh4 C85 C90 119.2(12)
C84 C85 C86 C87 3.7(10)
C90 C85 C86 C87 178.9(9)
Rh4 C85 C86 C87 63.4(6)
C84 C85 C86 C91 177.9(9)
C90 C85 C86 C91 -6.9(16)
Rh4 C85 C86 C91 -122.4(10)
C84 C85 C86 Rh4 -59.7(6)
C90 C85 C86 Rh4 115.5(9)
O4 Rh4 C86 C85 -85.6(5)
O3 Rh4 C86 C85 -169.2(5)
N15 Rh4 C86 C85 38.4(16)
C83 Rh4 C86 C85 78.5(6)
C87 Rh4 C86 C85 115.5(8)
C84 Rh4 C86 C85 35.8(5)
O4 Rh4 C86 C87 158.9(5)
O3 Rh4 C86 C87 75.3(6)
C85 Rh4 C86 C87 -115.5(8)
N15 Rh4 C86 C87 -77.1(15)
C83 Rh4 C86 C87 -37.0(6)
C84 Rh4 C86 C87 -79.7(6)
O4 Rh4 C86 C91 37.0(10)
O3 Rh4 C86 C91 -46.6(10)
C85 Rh4 C86 C91 122.6(12)
N15 Rh4 C86 C91 161.1(11)
C83 Rh4 C86 C91 -158.9(11)
C87 Rh4 C86 C91 -121.9(13)
C84 Rh4 C86 C91 158.4(11)
C85 C86 C87 C83 -3.4(10)
C91 C86 C87 C83 -177.6(9)
Rh4 C86 C87 C83 59.6(6)
C85 C86 C87 C92 -178.6(9)
C91 C86 C87 C92 7.2(16)
Rh4 C86 C87 C92 -115.6(9)
C85 C86 C87 Rh4 -63.0(6)
C91 C86 C87 Rh4 122.8(10)
C84 C83 C87 C86 1.9(10)
C88 C83 C87 C86 -178.7(8)
Rh4 C83 C87 C86 -58.8(6)
C84 C83 C87 C92 177.1(9)
C88 C83 C87 C92 -3.5(14)
Rh4 C83 C87 C92 116.5(9)
C84 C83 C87 Rh4 60.7(6)
C88 C83 C87 Rh4 -119.9(8)
O4 Rh4 C87 C86 -32.4(8)
O3 Rh4 C87 C86 -113.1(6)
C85 Rh4 C87 C86 39.1(6)
N15 Rh4 C87 C86 159.2(6)
C83 Rh4 C87 C86 119.3(8)
C84 Rh4 C87 C86 82.3(6)
O4 Rh4 C87 C83 -151.7(5)
O3 Rh4 C87 C83 127.5(5)
C86 Rh4 C87 C83 -119.3(8)
C85 Rh4 C87 C83 -80.2(6)
N15 Rh4 C87 C83 39.8(7)
C84 Rh4 C87 C83 -37.1(5)
O4 Rh4 C87 C92 87.7(9)
O3 Rh4 C87 C92 7.0(8)
C86 Rh4 C87 C92 120.1(11)
C85 Rh4 C87 C92 159.2(9)
N15 Rh4 C87 C92 -80.8(9)
C83 Rh4 C87 C92 -120.6(10)
C84 Rh4 C87 C92 -157.7(9)
O5 Rh5 C93 C94 70.4(7)
O6 Rh5 C93 C94 153.0(6)
C97 Rh5 C93 C94 -117.6(10)
N10 Rh5 C93 C94 -95.2(16)
C95 Rh5 C93 C94 -37.2(7)
C96 Rh5 C93 C94 -80.0(7)
O5 Rh5 C93 C98 -54.4(14)
O6 Rh5 C93 C98 28.2(13)
C94 Rh5 C93 C98 -124.8(16)
C97 Rh5 C93 C98 117.6(16)
N10 Rh5 C93 C98 139.9(14)
C95 Rh5 C93 C98 -162.0(15)
C96 Rh5 C93 C98 155.2(15)
O5 Rh5 C93 C97 -172.1(6)
O6 Rh5 C93 C97 -89.4(7)
C94 Rh5 C93 C97 117.6(10)
N10 Rh5 C93 C97 22.3(18)
C95 Rh5 C93 C97 80.4(8)
C96 Rh5 C93 C97 37.6(7)
C98 C93 C94 C95 -176.8(10)
C97 C93 C94 C95 -0.6(10)
Rh5 C93 C94 C95 60.4(7)
C98 C93 C94 C99 9.2(16)
C97 C93 C94 C99 -174.6(9)
Rh5 C93 C94 C99 -113.6(9)
C98 C93 C94 Rh5 122.8(11)
C97 C93 C94 Rh5 -61.0(6)
O5 Rh5 C94 C93 -118.9(7)
O6 Rh5 C94 C93 -38.2(9)
C97 Rh5 C94 C93 39.2(7)
N10 Rh5 C94 C93 155.6(6)
C95 Rh5 C94 C93 119.3(10)
C96 Rh5 C94 C93 81.7(7)
O5 Rh5 C94 C95 121.8(7)
C93 Rh5 C94 C95 -119.3(10)
O6 Rh5 C94 C95 -157.6(6)
C97 Rh5 C94 C95 -80.1(8)
N10 Rh5 C94 C95 36.3(10)
C96 Rh5 C94 C95 -37.6(7)
O5 Rh5 C94 C99 0.9(10)
C93 Rh5 C94 C99 119.8(13)
O6 Rh5 C94 C99 81.5(11)
C97 Rh5 C94 C99 159.0(12)
N10 Rh5 C94 C99 -84.6(11)
C95 Rh5 C94 C99 -120.9(13)
C96 Rh5 C94 C99 -158.6(12)
C93 C94 C95 C96 1.8(10)
C99 C94 C95 C96 175.7(9)
Rh5 C94 C95 C96 61.3(7)
C93 C94 C95 C100 175.9(11)
C99 C94 C95 C100 -10.2(17)
Rh5 C94 C95 C100 -124.6(12)
C93 C94 C95 Rh5 -59.5(6)
C99 C94 C95 Rh5 114.4(10)
O5 Rh5 C95 C96 174.1(6)
C93 Rh5 C95 C96 -80.8(7)
O6 Rh5 C95 C96 -43.3(15)
C94 Rh5 C95 C96 -118.0(10)
C97 Rh5 C95 C96 -35.8(7)
N10 Rh5 C95 C96 85.5(7)
O5 Rh5 C95 C94 -67.8(7)
C93 Rh5 C95 C94 37.2(7)
O6 Rh5 C95 C94 74.7(15)
C97 Rh5 C95 C94 82.2(8)
N10 Rh5 C95 C94 -156.5(7)
C96 Rh5 C95 C94 118.0(10)
O5 Rh5 C95 C100 51.8(13)
C93 Rh5 C95 C100 156.8(13)
O6 Rh5 C95 C100 -165.7(10)
C94 Rh5 C95 C100 119.6(15)
C97 Rh5 C95 C100 -158.1(13)
N10 Rh5 C95 C100 -36.9(13)
C96 Rh5 C95 C100 -122.3(14)
C94 C95 C96 C97 -2.3(11)
C100 C95 C96 C97 -176.4(12)
Rh5 C95 C96 C97 58.0(7)
C94 C95 C96 C101 176.5(9)
C100 C95 C96 C101 2.4(17)
Rh5 C95 C96 C101 -123.2(10)
C94 C95 C96 Rh5 -60.3(6)
C100 C95 C96 Rh5 125.7(12)
O5 Rh5 C96 C97 -133.0(8)
C93 Rh5 C96 C97 -39.8(7)
O6 Rh5 C96 C97 44.4(9)
C94 Rh5 C96 C97 -83.2(8)
N10 Rh5 C96 C97 136.1(7)
C95 Rh5 C96 C97 -121.2(10)
O5 Rh5 C96 C95 -11.8(11)
C93 Rh5 C96 C95 81.4(7)
O6 Rh5 C96 C95 165.6(5)
C94 Rh5 C96 C95 38.0(6)
C97 Rh5 C96 C95 121.2(10)
N10 Rh5 C96 C95 -102.7(6)
O5 Rh5 C96 C101 107.3(14)
C93 Rh5 C96 C101 -159.5(15)
O6 Rh5 C96 C101 -75.3(14)
C94 Rh5 C96 C101 157.1(15)
C97 Rh5 C96 C101 -119.7(17)
N10 Rh5 C96 C101 16.4(14)
C95 Rh5 C96 C101 119.1(16)
C95 C96 C97 C102 -179.5(11)
C101 C96 C97 C102 1.8(18)
Rh5 C96 C97 C102 -121.2(12)
C95 C96 C97 C93 1.9(11)
C101 C96 C97 C93 -176.9(9)
Rh5 C96 C97 C93 60.2(6)
C95 C96 C97 Rh5 -58.3(7)
C101 C96 C97 Rh5 123.0(10)
C94 C93 C97 C96 -0.8(10)
C98 C93 C97 C96 175.7(9)
Rh5 C93 C97 C96 -62.3(7)
C94 C93 C97 C102 -179.5(10)
C98 C93 C97 C102 -3.0(16)
Rh5 C93 C97 C102 119.0(11)
C94 C93 C97 Rh5 61.5(6)
C98 C93 C97 Rh5 -122.0(10)
O5 Rh5 C97 C96 133.1(8)
C93 Rh5 C97 C96 116.9(10)
O6 Rh5 C97 C96 -146.1(7)
C94 Rh5 C97 C96 79.2(8)
N10 Rh5 C97 C96 -56.0(9)
C95 Rh5 C97 C96 36.1(7)
O5 Rh5 C97 C102 -102.0(14)
C93 Rh5 C97 C102 -118.2(16)
O6 Rh5 C97 C102 -21.2(13)
C94 Rh5 C97 C102 -155.9(14)
N10 Rh5 C97 C102 68.9(14)
C95 Rh5 C97 C102 161.0(14)
C96 Rh5 C97 C102 124.9(16)
O5 Rh5 C97 C93 16.2(13)
O6 Rh5 C97 C93 97.0(7)
C94 Rh5 C97 C93 -37.7(6)
N10 Rh5 C97 C93 -172.9(6)
C95 Rh5 C97 C93 -80.8(7)
C96 Rh5 C97 C93 -116.9(10)
N7 Rh6 C103 C104 -140.9(6)
N12 Rh6 C103 C104 128.7(6)
N5 Rh6 C103 C104 34.0(9)
C107 Rh6 C103 C104 -116.9(10)
C106 Rh6 C103 C104 -77.3(7)
C105 Rh6 C103 C104 -35.2(6)
N7 Rh6 C103 C108 91.9(16)
N12 Rh6 C103 C108 1.5(15)
N5 Rh6 C103 C108 -93.2(16)
C107 Rh6 C103 C108 116.0(18)
C106 Rh6 C103 C108 155.5(17)
C105 Rh6 C103 C108 -162.3(17)
C104 Rh6 C103 C108 -127.2(18)
N7 Rh6 C103 C107 -24.0(11)
N12 Rh6 C103 C107 -114.5(8)
N5 Rh6 C103 C107 150.9(8)
C106 Rh6 C103 C107 39.6(8)
C105 Rh6 C103 C107 81.7(9)
C104 Rh6 C103 C107 116.9(10)
C108 C103 C104 C105 -179.7(14)
C107 C103 C104 C105 1.9(12)
Rh6 C103 C104 C105 59.9(8)
C108 C103 C104 C109 -6(2)
C107 C103 C104 C109 176.0(11)
Rh6 C103 C104 C109 -126.0(11)
C108 C103 C104 Rh6 120.4(15)
C107 C103 C104 Rh6 -58.0(7)
N7 Rh6 C104 C103 112.6(10)
N12 Rh6 C104 C103 -59.0(7)
N5 Rh6 C104 C103 -157.0(6)
C107 Rh6 C104 C103 40.1(8)
C106 Rh6 C104 C103 83.5(8)
C105 Rh6 C104 C103 122.1(10)
N7 Rh6 C104 C105 -9.5(13)
N12 Rh6 C104 C105 179.0(6)
N5 Rh6 C104 C105 80.9(7)
C107 Rh6 C104 C105 -82.0(8)
C106 Rh6 C104 C105 -38.6(8)
C103 Rh6 C104 C105 -122.1(10)
N7 Rh6 C104 C109 -132.2(14)
N12 Rh6 C104 C109 56.2(15)
N5 Rh6 C104 C109 -41.8(15)
C107 Rh6 C104 C109 155.3(16)
C106 Rh6 C104 C109 -161.3(16)
C105 Rh6 C104 C109 -122.7(17)
C103 Rh6 C104 C109 115.2(16)
C103 C104 C105 C106 1.8(13)
C109 C104 C105 C106 -171.8(12)
Rh6 C104 C105 C106 62.7(7)
C103 C104 C105 C110 172.1(13)
C109 C104 C105 C110 -1(2)
Rh6 C104 C105 C110 -127.0(14)
C103 C104 C105 Rh6 -60.9(8)
C109 C104 C105 Rh6 125.5(12)
N7 Rh6 C105 C104 175.8(6)
N12 Rh6 C105 C104 -2.1(12)
N5 Rh6 C105 C104 -105.9(6)
C107 Rh6 C105 C104 80.0(8)
C106 Rh6 C105 C104 115.7(10)
C103 Rh6 C105 C104 34.7(7)
N7 Rh6 C105 C106 60.1(8)
N12 Rh6 C105 C106 -117.8(9)
N5 Rh6 C105 C106 138.4(7)
C107 Rh6 C105 C106 -35.8(8)
C104 Rh6 C105 C106 -115.7(10)
C103 Rh6 C105 C106 -81.1(8)
N7 Rh6 C105 C110 -65.3(16)
N12 Rh6 C105 C110 116.8(15)
N5 Rh6 C105 C110 13.0(15)
C107 Rh6 C105 C110 -161.2(17)
C106 Rh6 C105 C110 -125.4(18)
C104 Rh6 C105 C110 118.8(18)
C103 Rh6 C105 C110 153.5(17)
C104 C105 C106 C107 -5.1(13)
C110 C105 C106 C107 -174.7(14)
Rh6 C105 C106 C107 57.8(9)
C104 C105 C106 C111 177.3(11)
C110 C105 C106 C111 8(2)
Rh6 C105 C106 C111 -119.8(12)
C104 C105 C106 Rh6 -62.9(7)
C110 C105 C106 Rh6 127.5(15)
N7 Rh6 C106 C105 -130.6(7)
N12 Rh6 C106 C105 132.2(8)
N5 Rh6 C106 C105 -51.5(8)
C107 Rh6 C106 C105 121.8(10)
C104 Rh6 C106 C105 38.5(6)
C103 Rh6 C106 C105 80.2(7)
N7 Rh6 C106 C107 107.6(7)
N12 Rh6 C106 C107 10.4(11)
N5 Rh6 C106 C107 -173.3(7)
C105 Rh6 C106 C107 -121.8(10)
C104 Rh6 C106 C107 -83.4(8)
C103 Rh6 C106 C107 -41.7(7)
N7 Rh6 C106 C111 -16.1(16)
N12 Rh6 C106 C111 -113.3(15)
N5 Rh6 C106 C111 63.0(16)
C107 Rh6 C106 C111 -123.7(19)
C105 Rh6 C106 C111 114.5(19)
C104 Rh6 C106 C111 153.0(17)
C103 Rh6 C106 C111 -165.3(17)
C105 C106 C107 C112 176.9(14)
C111 C106 C107 C112 -6(2)
Rh6 C106 C107 C112 -124.1(15)
C105 C106 C107 C103 6.2(13)
C111 C106 C107 C103 -176.5(13)
Rh6 C106 C107 C103 65.2(8)
C105 C106 C107 Rh6 -59.0(8)
C111 C106 C107 Rh6 118.3(14)
C104 C103 C107 C106 -4.8(12)
C108 C103 C107 C106 176.6(13)
Rh6 C103 C107 C106 -65.1(8)
C104 C103 C107 C112 -175.4(14)
C108 C103 C107 C112 6(2)
Rh6 C103 C107 C112 124.3(16)
C104 C103 C107 Rh6 60.3(8)
C108 C103 C107 Rh6 -118.3(13)
N7 Rh6 C107 C106 -80.6(7)
N12 Rh6 C107 C106 -174.0(7)
N5 Rh6 C107 C106 17.3(17)
C105 Rh6 C107 C106 34.9(7)
C104 Rh6 C107 C106 76.7(8)
C103 Rh6 C107 C106 113.3(10)
N7 Rh6 C107 C112 42.1(19)
N12 Rh6 C107 C112 -51.3(19)
N5 Rh6 C107 C112 140.0(16)
C106 Rh6 C107 C112 123(2)
C105 Rh6 C107 C112 158(2)
C104 Rh6 C107 C112 -161(2)
C103 Rh6 C107 C112 -124(2)
N7 Rh6 C107 C103 166.1(6)
N12 Rh6 C107 C103 72.7(7)
N5 Rh6 C107 C103 -96.1(15)
C106 Rh6 C107 C103 -113.3(10)
C105 Rh6 C107 C103 -78.4(7)
C104 Rh6 C107 C103 -36.6(6)
O7 Rh7 C113 C114 130.5(6)
O8 Rh7 C113 C114 -151.4(6)
C117 Rh7 C113 C114 -118.7(9)
C116 Rh7 C113 C114 -79.2(7)
C115 Rh7 C113 C114 -39.1(7)
N14 Rh7 C113 C114 44.1(8)
O7 Rh7 C113 C117 -110.8(6)
O8 Rh7 C113 C117 -32.7(8)
C114 Rh7 C113 C117 118.7(9)
C116 Rh7 C113 C117 39.4(7)
C115 Rh7 C113 C117 79.6(7)
N14 Rh7 C113 C117 162.8(6)
O7 Rh7 C113 C118 8.2(10)
O8 Rh7 C113 C118 86.3(11)
C114 Rh7 C113 C118 -122.3(12)
C117 Rh7 C113 C118 119.0(12)
C116 Rh7 C113 C118 158.4(11)
C115 Rh7 C113 C118 -161.4(11)
N14 Rh7 C113 C118 -78.2(10)
C117 C113 C114 C115 2.2(11)
C118 C113 C114 C115 175.1(10)
Rh7 C113 C114 C115 61.8(7)
C117 C113 C114 C119 176.0(9)
C118 C113 C114 C119 -11.1(17)
Rh7 C113 C114 C119 -124.4(10)
C117 C113 C114 Rh7 -59.6(6)
C118 C113 C114 Rh7 113.3(10)
O7 Rh7 C114 C113 -58.5(7)
O8 Rh7 C114 C113 106.2(11)
C117 Rh7 C114 C113 37.8(6)
C116 Rh7 C114 C113 82.4(7)
C115 Rh7 C114 C113 117.4(9)
N14 Rh7 C114 C113 -147.6(6)
O7 Rh7 C114 C115 -175.9(6)
O8 Rh7 C114 C115 -11.2(14)
C117 Rh7 C114 C115 -79.6(7)
C116 Rh7 C114 C115 -35.0(7)
C113 Rh7 C114 C115 -117.4(9)
N14 Rh7 C114 C115 95.0(7)
O7 Rh7 C114 C119 62.2(11)
O8 Rh7 C114 C119 -133.1(11)
C117 Rh7 C114 C119 158.5(12)
C116 Rh7 C114 C119 -156.8(12)
C115 Rh7 C114 C119 -121.9(13)
C113 Rh7 C114 C119 120.7(13)
N14 Rh7 C114 C119 -26.8(11)
C113 C114 C115 C116 -1.9(12)
C119 C114 C115 C116 -175.5(10)
Rh7 C114 C115 C116 60.7(8)
C113 C114 C115 C120 176.6(11)
C119 C114 C115 C120 2.9(18)
Rh7 C114 C115 C120 -120.8(13)
C113 C114 C115 Rh7 -62.6(7)
C119 C114 C115 Rh7 123.7(11)
O7 Rh7 C115 C116 -109.9(11)
O8 Rh7 C115 C116 56.7(9)
C114 Rh7 C115 C116 -119.4(11)
C117 Rh7 C115 C116 -38.4(8)
C113 Rh7 C115 C116 -82.0(8)
N14 Rh7 C115 C116 148.1(8)
O7 Rh7 C115 C114 9.5(14)
O8 Rh7 C115 C114 176.0(5)
C117 Rh7 C115 C114 81.0(7)
C116 Rh7 C115 C114 119.4(11)
C113 Rh7 C115 C114 37.4(6)
N14 Rh7 C115 C114 -92.5(6)
O7 Rh7 C115 C120 127.7(13)
O8 Rh7 C115 C120 -65.7(14)
C114 Rh7 C115 C120 118.2(16)
C117 Rh7 C115 C120 -160.8(15)
C116 Rh7 C115 C120 -122.4(16)
C113 Rh7 C115 C120 155.6(15)
N14 Rh7 C115 C120 25.8(14)
C114 C115 C116 C117 0.8(13)
C120 C115 C116 C117 -177.6(12)
Rh7 C115 C116 C117 59.9(7)
C114 C115 C116 C121 -178.0(12)
C120 C115 C116 C121 4(2)
Rh7 C115 C116 C121 -118.9(14)
C114 C115 C116 Rh7 -59.2(8)
C120 C115 C116 Rh7 122.4(13)
O7 Rh7 C116 C115 140.9(7)
O8 Rh7 C116 C115 -134.5(7)
C114 Rh7 C116 C115 38.5(7)
C117 Rh7 C116 C115 119.6(10)
C113 Rh7 C116 C115 81.0(8)
N14 Rh7 C116 C115 -42.8(9)
O7 Rh7 C116 C117 21.3(9)
O8 Rh7 C116 C117 106.0(6)
C114 Rh7 C116 C117 -81.1(7)
C115 Rh7 C116 C117 -119.6(10)
C113 Rh7 C116 C117 -38.5(6)
N14 Rh7 C116 C117 -162.3(5)
O7 Rh7 C116 C121 -91.1(15)
O8 Rh7 C116 C121 -6.5(14)
C114 Rh7 C116 C121 166.5(15)
C117 Rh7 C116 C121 -112.4(15)
C115 Rh7 C116 C121 128.0(17)
C113 Rh7 C116 C121 -151.0(15)
N14 Rh7 C116 C121 85.2(14)
C114 C113 C117 C116 -1.7(11)
C118 C113 C117 C116 -174.9(10)
Rh7 C113 C117 C116 -61.2(7)
C114 C113 C117 C122 -179.3(10)
C118 C113 C117 C122 7.5(16)
Rh7 C113 C117 C122 121.2(11)
C114 C113 C117 Rh7 59.5(7)
C118 C113 C117 Rh7 -113.7(10)
C115 C116 C117 C113 0.5(12)
C121 C116 C117 C113 179.5(10)
Rh7 C116 C117 C113 61.8(6)
C115 C116 C117 C122 178.2(10)
C121 C116 C117 C122 -2.8(16)
Rh7 C116 C117 C122 -120.5(10)
C115 C116 C117 Rh7 -61.3(8)
C121 C116 C117 Rh7 117.7(10)
O7 Rh7 C117 C113 76.2(6)
O8 Rh7 C117 C113 160.1(5)
C114 Rh7 C117 C113 -36.9(6)
C116 Rh7 C117 C113 -116.3(9)
C115 Rh7 C117 C113 -81.5(6)
N14 Rh7 C117 C113 -56.9(16)
O7 Rh7 C117 C116 -167.5(6)
O8 Rh7 C117 C116 -83.6(6)
C114 Rh7 C117 C116 79.4(7)
C115 Rh7 C117 C116 34.8(6)
C113 Rh7 C117 C116 116.3(9)
N14 Rh7 C117 C116 59.5(16)
O7 Rh7 C117 C122 -47.4(13)
O8 Rh7 C117 C122 36.5(13)
C114 Rh7 C117 C122 -160.5(14)
C116 Rh7 C117 C122 120.0(15)
C115 Rh7 C117 C122 154.9(14)
C113 Rh7 C117 C122 -123.6(15)
N14 Rh7 C117 C122 179.5(13)
N8 Rh8 C123 C124 -129.8(7)
N16 Rh8 C123 C124 138.2(5)
C125 Rh8 C123 C124 -38.0(6)
C127 Rh8 C123 C124 -118.9(8)
N6 Rh8 C123 C124 43.5(7)
C126 Rh8 C123 C124 -81.0(6)
N8 Rh8 C123 C127 -10.9(10)
N16 Rh8 C123 C127 -102.9(5)
C125 Rh8 C123 C127 80.9(6)
N6 Rh8 C123 C127 162.3(5)
C126 Rh8 C123 C127 37.9(6)
C124 Rh8 C123 C127 118.9(8)
N8 Rh8 C123 C128 105.8(11)
N16 Rh8 C123 C128 13.8(10)
C125 Rh8 C123 C128 -162.4(11)
C127 Rh8 C123 C128 116.7(12)
N6 Rh8 C123 C128 -80.9(11)
C126 Rh8 C123 C128 154.6(11)
C124 Rh8 C123 C128 -124.4(13)
C127 C123 C124 C129 177.0(9)
C128 C123 C124 C129 1.8(17)
Rh8 C123 C124 C129 -124.1(10)
C127 C123 C124 C125 -1.0(10)
C128 C123 C124 C125 -176.3(10)
Rh8 C123 C124 C125 57.8(6)
C127 C123 C124 Rh8 -58.9(6)
C128 C123 C124 Rh8 125.9(11)
N8 Rh8 C124 C123 127.6(7)
N16 Rh8 C124 C123 -50.5(6)
C125 Rh8 C124 C123 119.5(8)
C127 Rh8 C124 C123 38.3(6)
N6 Rh8 C124 C123 -147.9(5)
C126 Rh8 C124 C123 80.6(6)
N8 Rh8 C124 C129 -107.6(10)
N16 Rh8 C124 C129 74.3(9)
C125 Rh8 C124 C129 -115.7(11)
C127 Rh8 C124 C129 163.1(10)
N6 Rh8 C124 C129 -23.1(9)
C126 Rh8 C124 C129 -154.6(10)
C123 Rh8 C124 C129 124.8(11)
N8 Rh8 C124 C125 8.1(10)
N16 Rh8 C124 C125 -170.0(6)
C127 Rh8 C124 C125 -81.2(7)
N6 Rh8 C124 C125 92.6(6)
C126 Rh8 C124 C125 -38.9(6)
C123 Rh8 C124 C125 -119.5(8)
C123 C124 C125 C126 4.4(10)
C129 C124 C125 C126 -173.8(8)
Rh8 C124 C125 C126 64.5(6)
C123 C124 C125 C130 178.6(9)
C129 C124 C125 C130 0.4(14)
Rh8 C124 C125 C130 -121.3(10)
C123 C124 C125 Rh8 -60.1(6)
C129 C124 C125 Rh8 121.7(9)
N8 Rh8 C125 C126 69.2(6)
N16 Rh8 C125 C126 -90.3(11)
C127 Rh8 C125 C126 -35.9(6)
N6 Rh8 C125 C126 149.8(6)
C123 Rh8 C125 C126 -79.8(6)
C124 Rh8 C125 C126 -114.9(8)
N8 Rh8 C125 C124 -175.9(5)
N16 Rh8 C125 C124 24.6(13)
C127 Rh8 C125 C124 79.0(6)
N6 Rh8 C125 C124 -95.3(6)
C126 Rh8 C125 C124 114.9(8)
C123 Rh8 C125 C124 35.1(5)
N8 Rh8 C125 C130 -55.6(10)
N16 Rh8 C125 C130 144.9(9)
C127 Rh8 C125 C130 -160.7(10)
N6 Rh8 C125 C130 25.0(9)
C126 Rh8 C125 C130 -124.8(11)
C123 Rh8 C125 C130 155.4(10)
C124 Rh8 C125 C130 120.3(11)
C124 C125 C126 C127 -6.2(10)
C130 C125 C126 C127 180.0(9)
Rh8 C125 C126 C127 58.7(7)
C124 C125 C126 C131 176.5(9)
C130 C125 C126 C131 2.6(16)
Rh8 C125 C126 C131 -118.7(10)
C124 C125 C126 Rh8 -64.8(6)
C130 C125 C126 Rh8 121.3(10)
N8 Rh8 C126 C127 119.5(6)
N16 Rh8 C126 C127 28.0(8)
C125 Rh8 C126 C127 -120.3(8)
N6 Rh8 C126 C127 -162.1(5)
C123 Rh8 C126 C127 -39.5(6)
C124 Rh8 C126 C127 -80.2(6)
N8 Rh8 C126 C125 -120.2(6)
N16 Rh8 C126 C125 148.2(5)
C127 Rh8 C126 C125 120.3(8)
N6 Rh8 C126 C125 -41.9(7)
C123 Rh8 C126 C125 80.8(6)
C124 Rh8 C126 C125 40.0(6)
N8 Rh8 C126 C131 1.3(13)
N16 Rh8 C126 C131 -90.3(13)
C125 Rh8 C126 C131 121.5(15)
C127 Rh8 C126 C131 -118.3(15)
N6 Rh8 C126 C131 79.6(13)
C123 Rh8 C126 C131 -157.7(14)
C124 Rh8 C126 C131 161.5(14)
C125 C126 C127 C123 5.6(10)
C131 C126 C127 C123 -177.0(9)
Rh8 C126 C127 C123 64.0(6)
C125 C126 C127 C132 179.0(10)
C131 C126 C127 C132 -3.6(16)
Rh8 C126 C127 C132 -122.5(11)
C125 C126 C127 Rh8 -58.4(6)
C131 C126 C127 Rh8 119.0(10)
C124 C123 C127 C126 -2.8(10)
C128 C123 C127 C126 172.7(9)
Rh8 C123 C127 C126 -64.1(6)
C124 C123 C127 C132 -176.6(10)
C128 C123 C127 C132 -1.1(16)
Rh8 C123 C127 C132 122.1(10)
C124 C123 C127 Rh8 61.3(6)
C128 C123 C127 Rh8 -123.2(10)
N8 Rh8 C127 C126 -69.5(6)
N16 Rh8 C127 C126 -160.9(6)
C125 Rh8 C127 C126 36.5(6)
N6 Rh8 C127 C126 57.6(16)
C123 Rh8 C127 C126 116.1(8)
C124 Rh8 C127 C126 80.7(6)
N8 Rh8 C127 C123 174.4(5)
N16 Rh8 C127 C123 83.0(5)
C125 Rh8 C127 C123 -79.6(6)
N6 Rh8 C127 C123 -58.5(15)
C126 Rh8 C127 C123 -116.1(8)
C124 Rh8 C127 C123 -35.4(5)
N8 Rh8 C127 C132 55.1(12)
N16 Rh8 C127 C132 -36.3(11)
C125 Rh8 C127 C132 161.1(12)
N6 Rh8 C127 C132 -177.8(11)
C126 Rh8 C127 C132 124.6(14)
C123 Rh8 C127 C132 -119.3(13)
C124 Rh8 C127 C132 -154.7(12)
O9 S1 C133 F2 -56.8(16)
O11 S1 C133 F2 177.0(13)
O10 S1 C133 F2 60.9(16)
O9 S1 C133 F1 -178.6(13)
O11 S1 C133 F1 55.2(14)
O10 S1 C133 F1 -60.9(15)
O9 S1 C133 F3 60.6(18)
O11 S1 C133 F3 -65.6(17)
O10 S1 C133 F3 178.4(16)
O14 S2 C134 F5 -59.6(10)
O13 S2 C134 F5 178.7(10)
O12 S2 C134 F5 57.9(10)
O14 S2 C134 F6 58.7(10)
O13 S2 C134 F6 -63.0(11)
O12 S2 C134 F6 176.2(9)
O14 S2 C134 F4 177.6(9)
O13 S2 C134 F4 55.9(11)
O12 S2 C134 F4 -64.9(10)
O16 S3 C135 F9 -50.6(19)
O15 S3 C135 F9 175.7(14)
O17 S3 C135 F9 60.3(17)
O16 S3 C135 F8 -178.8(13)
O15 S3 C135 F8 47.5(15)
O17 S3 C135 F8 -67.8(13)
O16 S3 C135 F7 64.6(14)
O15 S3 C135 F7 -69.1(13)
O17 S3 C135 F7 175.6(12)
O18 S4 C136 F11 -50.7(13)
O20 S4 C136 F11 -172.7(11)
O19 S4 C136 F11 66.3(14)
O18 S4 C136 F10 -175.5(10)
O20 S4 C136 F10 62.6(12)
O19 S4 C136 F10 -58.5(13)
O18 S4 C136 F12 75.5(11)
O20 S4 C136 F12 -46.4(11)
O19 S4 C136 F12 -167.5(11)
O23 S5 C137 F14 -64.2(17)
O22 S5 C137 F14 54.8(16)
O21 S5 C137 F14 174.8(15)
O23 S5 C137 F13 63.2(15)
O22 S5 C137 F13 -177.8(14)
O21 S5 C137 F13 -57.9(15)
O23 S5 C137 F15 -176.6(17)
O22 S5 C137 F15 -57.6(19)
O21 S5 C137 F15 62.3(19)
O26 S6 C138 F16 -61(2)
O25 S6 C138 F16 177(2)
O24 S6 C138 F16 62(2)
O26 S6 C138 F18 -177.9(18)
O25 S6 C138 F18 60.5(19)
O24 S6 C138 F18 -55.4(18)
O26 S6 C138 F17 65.2(19)
O25 S6 C138 F17 -56.5(19)
O24 S6 C138 F17 -172.3(15)
O28 S7 C139 F20 -64(3)
O27 S7 C139 F20 -174(2)
O29 S7 C139 F20 54(2)
O28 S7 C139 F21 60(3)
O27 S7 C139 F21 -50(2)
O29 S7 C139 F21 178(2)
O28 S7 C139 F19 175(2)
O27 S7 C139 F19 65(2)
O29 S7 C139 F19 -67(2)

loop_
_platon_squeeze_void_nr
_platon_squeeze_void_average_x
_platon_squeeze_void_average_y
_platon_squeeze_void_average_z
_platon_squeeze_void_volume
_platon_squeeze_void_count_electrons
1 -0.049 0.426 0.100 88.4 24.2
2 -0.147 0.154 0.500 1732.1 409.6
3 0.049 0.573 0.900 87.7 24.5
4 0.155 0.815 0.152 6.9 -0.7
5 0.274 0.155 0.728 53.7 12.4
6 0.404 0.486 0.958 15.8 0.3
7 0.596 0.514 0.042 15.8 -0.5
8 0.726 0.845 0.272 53.7 10.4
9 0.845 0.185 0.848 6.9 -0.8
